data_4501997
loop_
_publ_author_name
'Danylyuk, Oksana'
'Le\'sniewska, Barbara'
'Suwinska, Kinga'
'Matoussi, Nabila'
'Coleman, Anthony W.'

_publ_section_title
;
 Structural Diversity in the Crystalline Complexes
 ofpara-Sulfonato-calix[4]arene with Bipyridinium Derivatives
;
_journal_issue 10
_journal_name_full 'Crystal Growth &amp; Design'
_journal_page_first 4542
_journal_paper_doi 10.1021/cg100831c
_journal_volume 10
_journal_year 2010
_chemical_formula_moiety 'C56 H40 O32 S8, 2(C28 H20 O16 S4), 2(Al H12 O6), 5.05(C12 H14)'
_chemical_formula_sum 'C178.24 H199.08 Al2 N10.08 O93.26 S16'
_chemical_formula_weight 4541.54
_chemical_name_systematic
;
 ?
;
_space_group_IT_number 2
_symmetry_cell_setting triclinic
_symmetry_space_group_name_Hall '-P 1'
_symmetry_space_group_name_H-M 'P -1'
_atom_sites_solution_hydrogens geom
_atom_sites_solution_primary direct
_atom_sites_solution_secondary difmap
_audit_creation_method SHELXL-97
_cell_angle_alpha 67.339(1)
_cell_angle_beta 82.253(1)
_cell_angle_gamma 76.335(1)
_cell_formula_units_Z 1
_cell_length_a 12.2990(2)
_cell_length_b 20.1641(6)
_cell_length_c 21.9327(6)
_cell_measurement_reflns_used 15802
_cell_measurement_temperature 100(2)
_cell_measurement_theta_max 24.71
_cell_measurement_theta_min 2.55
_cell_volume 4871.5(2)
_computing_cell_refinement 'Denzo and Scalepak (Otwinowski & Minor, 1997)'
_computing_data_collection 'Collect data collection software (Nonius B.V., 1998)'
_computing_data_reduction 'Denzo and Scalepak (Otwinowski & Minor, 1997)'
_computing_structure_refinement 'SHELXL-97 (Sheldrick, 2008)'
_computing_structure_solution 'SHELXS-97 (Sheldrick, 1990)'
_diffrn_ambient_temperature 100(2)
_diffrn_detector_area_resol_mean 8.3
_diffrn_measured_fraction_theta_full 0.991
_diffrn_measured_fraction_theta_max 0.991
_diffrn_measurement_device_type KappaApexII
_diffrn_measurement_method CCD
_diffrn_radiation_monochromator graphite
_diffrn_radiation_source 'fine-focus sealed tube'
_diffrn_radiation_type MoK\a
_diffrn_radiation_wavelength 0.71073
_diffrn_reflns_av_R_equivalents 0.0783
_diffrn_reflns_av_sigmaI/netI 0.0942
_diffrn_reflns_limit_h_max 14
_diffrn_reflns_limit_h_min -14
_diffrn_reflns_limit_k_max 23
_diffrn_reflns_limit_k_min -23
_diffrn_reflns_limit_l_max 25
_diffrn_reflns_limit_l_min -25
_diffrn_reflns_number 31225
_diffrn_reflns_theta_full 24.70
_diffrn_reflns_theta_max 24.70
_diffrn_reflns_theta_min 2.58
_exptl_absorpt_coefficient_mu 0.295
_exptl_absorpt_correction_T_max 0.9299
_exptl_absorpt_correction_T_min 0.9167
_exptl_absorpt_correction_type multi-scan
_exptl_absorpt_process_details 'DENZO and SCALEPACK (Otwinowski & Minor 1997)'
_exptl_crystal_colour colourless
_exptl_crystal_density_diffrn 1.548
_exptl_crystal_density_method 'not measured'
_exptl_crystal_description block
_exptl_crystal_F_000 2367
_exptl_crystal_size_max 0.30
_exptl_crystal_size_mid 0.25
_exptl_crystal_size_min 0.25
_refine_diff_density_max 0.513
_refine_diff_density_min -0.568
_refine_diff_density_rms 0.092
_refine_ls_extinction_method none
_refine_ls_goodness_of_fit_ref 1.033
_refine_ls_hydrogen_treatment mixed
_refine_ls_matrix_type full
_refine_ls_number_parameters 1593
_refine_ls_number_reflns 16466
_refine_ls_number_restraints 157
_refine_ls_restrained_S_all 1.029
_refine_ls_R_factor_all 0.1281
_refine_ls_R_factor_gt 0.0777
_refine_ls_shift/su_max 0.001
_refine_ls_shift/su_mean 0.000
_refine_ls_structure_factor_coef Fsqd
_refine_ls_weighting_details 'calc w=1/[\s^2^(Fo^2^)+(0.0483P)^2^+18.8767P] where P=(Fo^2^+2Fc^2^)/3'
_refine_ls_weighting_scheme calc
_refine_ls_wR_factor_gt 0.1601
_refine_ls_wR_factor_ref 0.1805
_reflns_number_gt 10780
_reflns_number_total 16466
_reflns_threshold_expression >2\s(I)
_cod_data_source_file cg100831c_si_002.cif
_cod_data_source_block complex_6
_cod_original_sg_symbol_H-M P-1
_cod_database_code 4501997

loop_
_symmetry_equiv_pos_as_xyz
'x, y, z'
'-x, -y, -z'

loop_
_atom_site_label
_atom_site_type_symbol
_atom_site_fract_x
_atom_site_fract_y
_atom_site_fract_z
_atom_site_U_iso_or_equiv
_atom_site_adp_type
_atom_site_occupancy
_atom_site_symmetry_multiplicity
_atom_site_calc_flag
_atom_site_refinement_flags
_atom_site_disorder_assembly
_atom_site_disorder_group
S1D1 S 0.86671(9) 0.91551(7) 0.21237(6) 0.0158(3) Uani 1 1 d . . .
S1D S 0.87541(9) 0.39017(7) 0.70664(6) 0.0173(3) Uani 1 1 d . . .
S1B S -0.05486(10) 0.67975(7) 0.62152(6) 0.0212(3) Uani 1 1 d . . .
S1A S 0.35981(10) 0.36141(7) 0.64301(6) 0.0212(3) Uani 1 1 d . . .
S1A1 S 0.35241(11) 0.88194(8) 0.14832(6) 0.0243(3) Uani 1 1 d . . .
S1B1 S -0.05497(11) 1.20486(8) 0.09960(7) 0.0250(3) Uani 1 1 d . . .
Al2 Al 0.0000 0.0000 0.0000 0.0161(4) Uani 1 2 d S . .
Al1 Al 1.0000 0.5000 0.5000 0.0171(4) Uani 1 2 d S . .
S1C S 0.48695(12) 0.76795(10) 0.57170(9) 0.0424(4) Uani 1 1 d . . .
O5C O 0.5318(8) 0.8365(6) 0.5644(4) 0.036(2) Uani 0.502(5) 1 d PU A 1
O6C O 0.5630(9) 0.7309(6) 0.5322(4) 0.044(3) Uani 0.502(5) 1 d PU A 1
O7C O 0.3756(14) 0.8058(9) 0.5339(7) 0.028(3) Uani 0.502(5) 1 d P A 1
O1C O 0.3879(14) 0.8113(9) 0.5555(7) 0.026(3) Uani 0.498(5) 1 d P A 2
O2C O 0.5218(7) 0.7033(5) 0.5513(4) 0.021(2) Uani 0.498(5) 1 d P A 2
O3C O 0.5833(7) 0.7934(5) 0.5779(4) 0.0238(19) Uani 0.498(5) 1 d P A 2
S2C1 S 0.5040(6) 1.2643(4) 0.0499(4) 0.0255(14) Uani 0.538(5) 1 d P B 1
O5C1 O 0.4001(6) 1.3072(5) 0.0182(4) 0.0296(19) Uani 0.538(5) 1 d P B 1
O6C1 O 0.5913(7) 1.3063(5) 0.0353(4) 0.039(2) Uani 0.538(5) 1 d P B 1
O7C1 O 0.5392(6) 1.1981(5) 0.0368(4) 0.027(2) Uani 0.538(5) 1 d P B 1
O1W1 O 0.7412(5) 0.1081(3) 0.0700(3) 0.0144(15) Uiso 0.538(5) 1 d P B 1
S1C1 S 0.5009(8) 1.2876(4) 0.0568(5) 0.0225(15) Uani 0.462(5) 1 d P B 2
O1C1 O 0.4007(7) 1.3377(5) 0.0250(4) 0.018(2) Uiso 0.462(5) 1 d P B 2
O2C1 O 0.5487(11) 1.2297(7) 0.0285(6) 0.036(4) Uiso 0.462(5) 1 d P B 2
O3C1 O 0.5853(7) 1.3292(5) 0.0542(5) 0.025(2) Uiso 0.462(5) 1 d P B 2
O1W O 0.7489(7) 0.1473(6) 0.0344(5) 0.043(3) Uiso 0.462(5) 1 d P B 2
O7W O 0.9820(3) 0.4043(2) 0.55096(17) 0.0198(8) Uani 1 1 d D . .
H7W1 H 0.934(3) 0.398(3) 0.581(2) 0.030 Uiso 1 1 d D . .
H7W2 H 1.035(3) 0.370(2) 0.559(3) 0.030 Uiso 1 1 d D . .
O4D O 0.4918(3) 0.4681(2) 0.87428(18) 0.0284(9) Uani 1 1 d . . .
H4D H 0.4809 0.5120 0.8712 0.043 Uiso 1 1 calc R . .
O4B1 O 0.2078(3) 1.0883(2) 0.33773(17) 0.0275(9) Uani 1 1 d . . .
H4B1 H 0.2488 1.1163 0.3375 0.041 Uiso 1 1 calc R . .
O10W O -0.1567(3) 0.03459(19) -0.00235(16) 0.0175(7) Uani 1 1 d D . .
H10W H -0.190(4) 0.033(3) -0.032(2) 0.026 Uiso 1 1 d D . .
H10 H -0.188(4) 0.064(2) 0.015(2) 0.026 Uiso 1 1 d D . .
O12W O 0.0035(3) 0.0323(2) 0.06911(17) 0.0205(8) Uani 1 1 d D . .
H12W H 0.003(5) 0.0744(16) 0.068(3) 0.031 Uiso 1 1 d D . .
H12 H -0.011(5) 0.009(3) 0.1081(12) 0.031 Uiso 1 1 d D . .
O11W O -0.0246(3) -0.0912(2) 0.05958(17) 0.0193(8) Uani 1 1 d D . .
H11W H -0.076(3) -0.089(3) 0.087(2) 0.029 Uiso 1 1 d D . .
H11 H 0.027(3) -0.123(2) 0.079(2) 0.029 Uiso 1 1 d D . .
O4D1 O 0.4767(3) 1.0086(2) 0.36848(17) 0.0294(9) Uani 1 1 d . . .
H4D1 H 0.4603 1.0546 0.3551 0.044 Uiso 1 1 calc R . .
O8W O 0.0053(3) 0.52071(19) 0.57576(16) 0.0175(7) Uani 1 1 d D . .
H8W1 H 0.000(4) 0.5642(14) 0.571(3) 0.026 Uiso 1 1 d D . .
H8W2 H -0.007(4) 0.492(2) 0.6132(14) 0.026 Uiso 1 1 d D . .
O9W O 0.8418(3) 0.5311(2) 0.50155(17) 0.0197(8) Uani 1 1 d D . .
H9W1 H 0.811(4) 0.556(3) 0.523(2) 0.030 Uiso 1 1 d D . .
H9W2 H 0.813(4) 0.540(3) 0.4672(17) 0.030 Uiso 1 1 d D . .
O4A O 0.2932(3) 0.3927(2) 0.90366(17) 0.0329(10) Uani 1 1 d . . .
H4A H 0.3482 0.3698 0.9274 0.049 Uiso 1 1 calc R . .
O4B O 0.2256(3) 0.5485(2) 0.8530(2) 0.0351(10) Uani 1 1 d . . .
H4B H 0.2380 0.5025 0.8661 0.053 Uiso 1 1 calc R . .
C4D C 0.6964(4) 0.3653(3) 0.7930(2) 0.0133(10) Uani 1 1 d . . .
H4D2 H 0.7123 0.3180 0.7905 0.016 Uiso 1 1 calc R . .
C5D1 C 0.5918(4) 0.9159(3) 0.3338(2) 0.0181(11) Uani 1 1 d . . .
C6D C 0.5830(4) 0.4539(3) 0.8352(2) 0.0195(11) Uani 1 1 d . . .
O5W O 0.1517(3) 0.2943(2) 0.5815(2) 0.0311(9) Uani 1 1 d D . .
H5W1 H 0.200(4) 0.300(4) 0.600(3) 0.047 Uiso 1 1 d D . .
H5W2 H 0.190(5) 0.278(3) 0.554(3) 0.047 Uiso 1 1 d D . .
C4A C 0.2411(4) 0.4065(3) 0.7405(2) 0.0177(11) Uani 1 1 d . . .
H4A1 H 0.1806 0.4251 0.7119 0.021 Uiso 1 1 calc R . .
O6W O 0.1393(3) 0.8015(2) 0.1043(2) 0.0378(11) Uani 1 1 d D . .
H6W1 H 0.188(4) 0.807(4) 0.123(3) 0.057 Uiso 1 1 d D . .
H6W2 H 0.176(5) 0.799(4) 0.071(2) 0.057 Uiso 1 1 d D . .
C4B1 C 0.0770(4) 1.2200(3) 0.1837(3) 0.0222(12) Uani 1 1 d . . .
H4B2 H 0.0725 1.2693 0.1539 0.027 Uiso 1 1 calc R . .
C7D C 0.5246(4) 0.3326(3) 0.8634(2) 0.0171(11) Uani 1 1 d . . .
H7D1 H 0.5636 0.2821 0.8680 0.021 Uiso 1 1 calc R . .
H7D2 H 0.5010 0.3330 0.9083 0.021 Uiso 1 1 calc R . .
C1A1 C 0.4109(4) 0.8863(3) 0.3241(2) 0.0171(11) Uani 1 1 d . . .
N2Y N 0.0941(4) 0.2692(2) 0.8177(2) 0.0263(11) Uani 1 1 d . . .
H2Y H 0.0482 0.2808 0.7860 0.032 Uiso 1 1 calc R . .
C2A C 0.4341(4) 0.3479(3) 0.7613(2) 0.0160(10) Uani 1 1 d . . .
H2A H 0.5049 0.3258 0.7472 0.019 Uiso 1 1 calc R . .
C4D1 C 0.6866(4) 0.8945(3) 0.2987(2) 0.0182(11) Uani 1 1 d . . .
H4D3 H 0.7045 0.8460 0.2988 0.022 Uiso 1 1 calc R . .
C2D C 0.7437(4) 0.4833(3) 0.7628(3) 0.0218(12) Uani 1 1 d . . .
H2D H 0.7912 0.5168 0.7389 0.026 Uiso 1 1 calc R . .
C6C1 C 0.4093(4) 1.1852(3) 0.2720(2) 0.0189(11) Uani 1 1 d . B .
C6B1 C 0.1469(4) 1.1200(3) 0.2820(2) 0.0211(12) Uani 1 1 d . . .
C1B C 0.1004(4) 0.5354(3) 0.7843(3) 0.0210(12) Uani 1 1 d . . .
C1D1 C 0.6388(4) 1.0380(3) 0.2987(2) 0.0169(11) Uani 1 1 d . . .
C1A C 0.4221(4) 0.3548(3) 0.8228(2) 0.0170(10) Uani 1 1 d . . .
C2B1 C 0.0284(4) 1.1021(3) 0.2142(2) 0.0204(11) Uani 1 1 d . . .
H2B1 H -0.0106 1.0715 0.2053 0.024 Uiso 1 1 calc R . .
C1B1 C 0.0918(4) 1.0737(3) 0.2697(2) 0.0191(11) Uani 1 1 d . . .
O4C1 O 0.3760(3) 1.1572(3) 0.33798(18) 0.0350(10) Uani 1 1 d . . .
H4C1 H 0.4042 1.1754 0.3591 0.052 Uiso 1 1 calc R . .
C5C1 C 0.5215(4) 1.1670(3) 0.2506(2) 0.0148(10) Uani 1 1 d . . .
C2D1 C 0.7331(4) 1.0142(3) 0.2627(2) 0.0147(10) Uani 1 1 d . . .
H2D1 H 0.7813 1.0470 0.2380 0.018 Uiso 1 1 calc R . .
C4C1 C 0.5491(4) 1.1965(3) 0.1834(2) 0.0188(11) Uani 1 1 d . B .
H4C2 H 0.6247 1.1866 0.1677 0.023 Uiso 1 1 calc R . .
C7D1 C 0.5111(4) 0.8645(3) 0.3670(2) 0.0185(11) Uani 1 1 d . . .
H7D3 H 0.4849 0.8669 0.4110 0.022 Uiso 1 1 calc R . .
H7D4 H 0.5497 0.8134 0.3735 0.022 Uiso 1 1 calc R . .
C4A1 C 0.2343(4) 0.9386(3) 0.2387(2) 0.0197(11) Uani 1 1 d . . .
H4A2 H 0.1758 0.9574 0.2086 0.024 Uiso 1 1 calc R . .
C2A1 C 0.4240(4) 0.8751(3) 0.2648(2) 0.0201(11) Uani 1 1 d . . .
H2A1 H 0.4939 0.8497 0.2530 0.024 Uiso 1 1 calc R . .
C6A C 0.3162(4) 0.3862(3) 0.8433(2) 0.0181(11) Uani 1 1 d . . .
C2B C 0.0342(4) 0.5691(3) 0.7305(2) 0.0208(11) Uani 1 1 d . . .
H2B H -0.0056 0.5410 0.7188 0.025 Uiso 1 1 calc R . .
C3C1 C 0.4666(4) 1.2408(3) 0.1387(2) 0.0223(12) Uani 1 1 d . . .
C7B1 C 0.2042(4) 1.2430(3) 0.2515(3) 0.0232(12) Uani 1 1 d . B .
H7B1 H 0.1697 1.2949 0.2272 0.028 Uiso 1 1 calc R . .
H7B2 H 0.1998 1.2348 0.2992 0.028 Uiso 1 1 calc R . .
C5A C 0.2260(4) 0.4131(3) 0.8014(2) 0.0175(11) Uani 1 1 d . . .
C5D C 0.6043(4) 0.3851(3) 0.8303(2) 0.0161(10) Uani 1 1 d . . .
O4C O 0.4105(4) 0.6088(2) 0.8581(2) 0.0467(12) Uani 1 1 d . . .
H4C H 0.4159 0.6364 0.8776 0.070 Uiso 1 1 calc R . .
C4B C 0.0800(4) 0.6863(3) 0.7100(3) 0.0254(12) Uani 1 1 d . . .
H4B3 H 0.0722 0.7373 0.6847 0.030 Uiso 1 1 calc R . .
C5B1 C 0.1404(4) 1.1934(3) 0.2403(3) 0.0203(11) Uani 1 1 d . . .
O4A1 O 0.2891(4) 0.9276(3) 0.4016(2) 0.0699(19) Uani 1 1 d . . .
H4A3 H 0.2635 0.9716 0.3972 0.105 Uiso 1 1 calc R . .
C7A1 C 0.1055(4) 0.9932(3) 0.3136(3) 0.0213(11) Uani 1 1 d . . .
H7A1 H 0.1004 0.9882 0.3605 0.026 Uiso 1 1 calc R . .
H7A2 H 0.0440 0.9732 0.3066 0.026 Uiso 1 1 calc R . .
C2C1 C 0.3567(4) 1.2554(3) 0.1614(3) 0.0232(12) Uani 1 1 d . B .
H2C1 H 0.3011 1.2850 0.1305 0.028 Uiso 1 1 calc R . .
C5B C 0.1473(4) 0.6537(3) 0.7644(3) 0.0251(13) Uani 1 1 d . . .
C1C1 C 0.3256(4) 1.2280(3) 0.2279(3) 0.0203(11) Uani 1 1 d . . .
C1C C 0.3334(4) 0.6895(3) 0.7520(3) 0.0300(14) Uani 1 1 d . A .
C7A C 0.1148(4) 0.4537(3) 0.8215(2) 0.0207(11) Uani 1 1 d . . .
H7A3 H 0.0526 0.4360 0.8123 0.025 Uiso 1 1 calc R . .
H7A4 H 0.1119 0.4431 0.8696 0.025 Uiso 1 1 calc R . .
C6D1 C 0.5686(4) 0.9875(3) 0.3337(2) 0.0187(11) Uani 1 1 d . . .
C6A1 C 0.3055(4) 0.9220(3) 0.3417(2) 0.0258(12) Uani 1 1 d . . .
C5A1 C 0.2171(4) 0.9495(3) 0.2986(2) 0.0207(11) Uani 1 1 d . . .
C7C1 C 0.6127(4) 1.1159(3) 0.2976(2) 0.0180(11) Uani 1 1 d . . .
H7C1 H 0.6820 1.1360 0.2843 0.022 Uiso 1 1 calc R . .
H7C2 H 0.5888 1.1148 0.3428 0.022 Uiso 1 1 calc R . .
C6B C 0.1579(4) 0.5778(3) 0.8004(3) 0.0249(12) Uani 1 1 d . . .
C7B C 0.2126(4) 0.6986(3) 0.7810(3) 0.0306(14) Uani 1 1 d . . .
H7B3 H 0.2133 0.6829 0.8296 0.037 Uiso 1 1 calc R . .
H7B4 H 0.1753 0.7510 0.7631 0.037 Uiso 1 1 calc R . .
C1D C 0.6527(4) 0.5044(3) 0.8011(3) 0.0247(12) Uani 1 1 d . . .
C6C C 0.4243(4) 0.6445(3) 0.7910(3) 0.0323(14) Uani 1 1 d . . .
C7C C 0.6296(5) 0.5817(3) 0.8040(4) 0.0443(18) Uani 1 1 d . . .
H7C3 H 0.6121 0.5778 0.8505 0.053 Uiso 1 1 calc R . .
H7C4 H 0.6981 0.6025 0.7883 0.053 Uiso 1 1 calc R . .
C2C C 0.3538(4) 0.7254(3) 0.6847(3) 0.0304(14) Uani 1 1 d . . .
H2C H 0.2934 0.7557 0.6577 0.037 Uiso 1 1 calc R A .
C4C C 0.5509(5) 0.6709(3) 0.6953(4) 0.0404(17) Uani 1 1 d . . .
H4C3 H 0.6244 0.6652 0.6755 0.048 Uiso 1 1 calc R A .
C3C C 0.4615(4) 0.7171(3) 0.6568(3) 0.0339(14) Uani 1 1 d . A .
C5C C 0.5329(5) 0.6335(3) 0.7620(4) 0.0383(16) Uani 1 1 d . A .
O1D O 0.9586(3) 0.4349(2) 0.69825(17) 0.0235(8) Uani 1 1 d . . .
O1D1 O 0.9467(3) 0.96388(19) 0.19780(16) 0.0197(8) Uani 1 1 d . . .
O3D1 O 0.9137(3) 0.83885(18) 0.24973(16) 0.0200(8) Uani 1 1 d . . .
O2D O 0.8235(3) 0.4065(2) 0.64476(16) 0.0229(8) Uani 1 1 d . . .
O3D O 0.9193(3) 0.31177(18) 0.73908(16) 0.0193(8) Uani 1 1 d . . .
O2D1 O 0.8145(3) 0.92348(19) 0.15291(16) 0.0201(8) Uani 1 1 d . . .
O3A1 O 0.2834(3) 0.9453(2) 0.10059(18) 0.0281(9) Uani 1 1 d . . .
O2A O 0.7100(3) 0.5723(2) 0.40160(17) 0.0268(9) Uani 1 1 d . . .
O3A O 0.3176(3) 0.2958(2) 0.65488(18) 0.0283(9) Uani 1 1 d . . .
O2A1 O 0.4705(3) 0.8728(2) 0.12920(18) 0.0378(11) Uani 1 1 d . . .
O2B O 0.0126(3) 0.64873(19) 0.57439(17) 0.0260(8) Uani 1 1 d . . .
O1B O -0.1589(3) 0.6524(2) 0.64247(18) 0.0299(9) Uani 1 1 d . . .
O1A1 O 0.3087(3) 0.8155(2) 0.16543(19) 0.0334(10) Uani 1 1 d . . .
O2B1 O 0.0095(3) 1.1648(2) 0.05878(17) 0.0259(8) Uani 1 1 d . . .
O1A O 0.4776(3) 0.3548(2) 0.62353(18) 0.0344(10) Uani 1 1 d . . .
O3B O -0.0697(3) 0.75849(19) 0.59727(18) 0.0295(9) Uani 1 1 d . . .
O3B1 O -0.0619(3) 1.2834(2) 0.0674(2) 0.0377(10) Uani 1 1 d . . .
O1B1 O -0.1636(3) 1.1839(2) 0.12230(19) 0.0370(10) Uani 1 1 d . . .
C3D1 C 0.7562(4) 0.9439(3) 0.2630(2) 0.0142(10) Uani 1 1 d . . .
C3B C 0.0245(4) 0.6438(3) 0.6929(2) 0.0162(11) Uani 1 1 d . . .
C3A C 0.3452(4) 0.3725(3) 0.7203(2) 0.0178(11) Uani 1 1 d U . .
C3A1 C 0.3369(4) 0.9003(3) 0.2227(2) 0.0180(11) Uani 1 1 d . . .
C3D C 0.7662(4) 0.4147(3) 0.7590(2) 0.0176(11) Uani 1 1 d . . .
C3B1 C 0.0212(4) 1.1746(3) 0.1713(2) 0.0188(11) Uani 1 1 d . . .
O2W O -0.2635(4) 0.6202(4) 0.5595(3) 0.094(2) Uani 1 1 d D . .
H2W1 H -0.324(5) 0.648(5) 0.549(5) 0.141 Uiso 1 1 d D . .
H2W2 H -0.229(8) 0.633(6) 0.581(5) 0.141 Uiso 1 1 d D . .
O3W O 0.2089(6) 0.7114(4) 0.0409(4) 0.115(3) Uani 1 1 d . . .
N1X N 0.9096(4) 0.2083(2) 0.6719(2) 0.0263(11) Uani 1 1 d . . .
H1X H 0.9541 0.1897 0.7052 0.032 Uiso 1 1 calc R . .
C1X C 0.8010(5) 0.2311(3) 0.6838(3) 0.0302(13) Uani 1 1 d . . .
H1X1 H 0.7725 0.2267 0.7273 0.036 Uiso 1 1 calc R . .
C2X C 0.7308(4) 0.2610(3) 0.6322(3) 0.0275(13) Uani 1 1 d . . .
H2X H 0.6529 0.2768 0.6401 0.033 Uiso 1 1 calc R . .
C3X C 0.7724(5) 0.2682(3) 0.5689(3) 0.0300(13) Uani 1 1 d . . .
C4X C 0.8873(5) 0.2424(3) 0.5599(3) 0.0352(14) Uani 1 1 d . . .
H4X H 0.9186 0.2460 0.5169 0.042 Uiso 1 1 calc R . .
C5X C 0.9540(4) 0.2124(3) 0.6122(3) 0.0281(13) Uani 1 1 d . . .
H5X H 1.0318 0.1944 0.6062 0.034 Uiso 1 1 calc R . .
C6X C 0.6972(6) 0.3058(3) 0.5119(3) 0.0452(17) Uani 1 1 d . . .
H6X1 H 0.6215 0.2947 0.5262 0.054 Uiso 1 1 calc R . .
H6X2 H 0.7270 0.2874 0.4759 0.054 Uiso 1 1 calc R . .
C7X C 0.6898(4) 0.3882(3) 0.4868(3) 0.0293(13) Uani 1 1 d . . .
H7X1 H 0.6627 0.4062 0.5233 0.035 Uiso 1 1 calc R . .
H7X2 H 0.7652 0.3993 0.4712 0.035 Uiso 1 1 calc R . .
C8X C 0.6106(4) 0.4275(3) 0.4305(3) 0.0209(11) Uani 1 1 d . . .
C9X C 0.4993(4) 0.4545(3) 0.4414(3) 0.0291(13) Uani 1 1 d . . .
H9X H 0.4703 0.4484 0.4853 0.035 Uiso 1 1 calc R . .
C10X C 0.4296(4) 0.4903(3) 0.3897(3) 0.0304(13) Uani 1 1 d . . .
H10X H 0.3533 0.5106 0.3970 0.037 Uiso 1 1 calc R . .
C11X C 0.5783(5) 0.4691(3) 0.3155(3) 0.0283(13) Uani 1 1 d . . .
H11X H 0.6040 0.4746 0.2714 0.034 Uiso 1 1 calc R . .
C12X C 0.6505(4) 0.4338(3) 0.3660(3) 0.0263(12) Uani 1 1 d . . .
H12X H 0.7264 0.4138 0.3574 0.032 Uiso 1 1 calc R . .
N2X N 0.4714(4) 0.4959(2) 0.3289(2) 0.0303(11) Uani 1 1 d . . .
H2X1 H 0.4263 0.5184 0.2959 0.036 Uiso 1 1 calc R . .
N1Y N 0.5265(4) 0.0262(3) 1.1686(2) 0.0384(13) Uani 1 1 d . . .
H1Y H 0.5721 0.0078 1.2014 0.046 Uiso 1 1 calc R . .
C1Y C 0.4227(5) 0.0567(3) 1.1800(3) 0.0415(16) Uani 1 1 d . . .
H1Y1 H 0.3986 0.0584 1.2225 0.050 Uiso 1 1 calc R . .
C2Y C 0.3511(5) 0.0854(3) 1.1309(3) 0.0363(14) Uani 1 1 d . . .
H2Y1 H 0.2757 0.1067 1.1390 0.044 Uiso 1 1 calc R . .
C3Y C 0.3866(4) 0.0842(3) 1.0679(3) 0.0310(14) Uani 1 1 d . . .
C4Y C 0.4968(5) 0.0521(4) 1.0573(3) 0.0397(15) Uani 1 1 d . . .
H4Y H 0.5238 0.0509 1.0150 0.048 Uiso 1 1 calc R . .
C5Y C 0.5669(5) 0.0216(3) 1.1107(4) 0.0432(17) Uani 1 1 d . . .
H5Y H 0.6422 -0.0021 1.1056 0.052 Uiso 1 1 calc R . .
C6Y C 0.3067(5) 0.1162(3) 1.0134(3) 0.0416(16) Uani 1 1 d . . .
H6Y1 H 0.2298 0.1113 1.0321 0.050 Uiso 1 1 calc R . .
H6Y2 H 0.3273 0.0891 0.9829 0.050 Uiso 1 1 calc R . .
C7Y C 0.3097(5) 0.1975(4) 0.9750(3) 0.0434(17) Uani 1 1 d . . .
H7Y1 H 0.2844 0.2254 1.0047 0.052 Uiso 1 1 calc R . .
H7Y2 H 0.3873 0.2030 0.9584 0.052 Uiso 1 1 calc R . .
C8Y C 0.2338(5) 0.2273(3) 0.9177(3) 0.0309(14) Uani 1 1 d . . .
C9Y C 0.1215(4) 0.2594(3) 0.9244(3) 0.0353(15) Uani 1 1 d . . .
H9Y H 0.0928 0.2667 0.9643 0.042 Uiso 1 1 calc R . .
C10Y C 0.0530(4) 0.2801(3) 0.8736(3) 0.0341(15) Uani 1 1 d . . .
H10Y H -0.0235 0.3021 0.8778 0.041 Uiso 1 1 calc R . .
C11Y C 0.2025(4) 0.2414(3) 0.8083(3) 0.0282(13) Uani 1 1 d . . .
H11Y H 0.2297 0.2370 0.7670 0.034 Uiso 1 1 calc R . .
C12Y C 0.2733(4) 0.2195(3) 0.8579(3) 0.0261(13) Uani 1 1 d . . .
H12Y H 0.3499 0.1987 0.8518 0.031 Uiso 1 1 calc R . .
N1Z N 0.3387(9) 0.0504(5) 0.5065(5) 0.034(2) Uani 0.502(5) 1 d PU A 1
H1Z H 0.4061 0.0603 0.5011 0.041 Uiso 0.502(5) 1 calc PR A 1
C1Z C 0.3290(11) -0.0177(7) 0.5212(6) 0.036(2) Uani 0.502(5) 1 d PU A 1
H1Z1 H 0.3945 -0.0548 0.5245 0.043 Uiso 0.502(5) 1 calc PR A 1
C2Z C 0.2253(10) -0.0357(7) 0.5317(5) 0.034(2) Uani 0.502(5) 1 d PU A 1
H2Z H 0.2183 -0.0849 0.5425 0.041 Uiso 0.502(5) 1 calc PR A 1
C3Z C 0.1314(10) 0.0194(7) 0.5261(6) 0.037(3) Uani 0.502(5) 1 d PU A 1
C4Z C 0.1416(11) 0.0901(7) 0.5091(6) 0.046(3) Uani 0.502(5) 1 d PU A 1
H4Z H 0.0771 0.1283 0.5038 0.055 Uiso 0.502(5) 1 calc PR A 1
C5Z C 0.2489(11) 0.1055(7) 0.4996(6) 0.040(3) Uani 0.502(5) 1 d PU A 1
H5Z H 0.2584 0.1543 0.4883 0.048 Uiso 0.502(5) 1 calc PR A 1
C6Z C 0.0145(10) 0.0028(7) 0.5310(5) 0.040(3) Uani 0.502(5) 1 d PU . 1
H6Z1 H 0.0105 -0.0440 0.5685 0.048 Uiso 0.502(5) 1 calc PR A 1
H6Z2 H -0.0418 0.0421 0.5406 0.048 Uiso 0.502(5) 1 calc PR A 1
O17W O 0.123(2) -0.1727(15) 0.5647(13) 0.087(8) Uani 0.25 1 d P C 1
O1S O 0.1329(8) -0.0057(5) 0.4846(5) 0.051(3) Uani 0.498(5) 1 d P A 2
C2S C 0.1190(10) -0.0599(8) 0.5302(6) 0.038(3) Uani 0.498(5) 1 d P A 2
C1S C 0.1378(12) -0.0761(9) 0.6015(7) 0.060(4) Uani 0.498(5) 1 d P A 2
H1S1 H 0.2100 -0.1097 0.6137 0.090 Uiso 0.498(5) 1 calc PR A 2
H1S2 H 0.0776 -0.0987 0.6299 0.090 Uiso 0.498(5) 1 calc PR A 2
H1S3 H 0.1380 -0.0303 0.6072 0.090 Uiso 0.498(5) 1 calc PR A 2
C3S C 0.0982(15) -0.1241(10) 0.5175(9) 0.079(6) Uani 0.498(5) 1 d P A 2
H3S1 H 0.0713 -0.1071 0.4729 0.119 Uiso 0.498(5) 1 calc PR A 2
H3S2 H 0.0417 -0.1464 0.5501 0.119 Uiso 0.498(5) 1 calc PR A 2
H3S3 H 0.1681 -0.1606 0.5213 0.119 Uiso 0.498(5) 1 calc PR A 2
O4W O 0.2290(6) 0.2053(4) 0.5052(4) 0.037(2) Uani 0.498(5) 1 d P A 2
O15W O 0.4427(7) -0.0529(5) 0.5160(5) 0.051(3) Uani 0.498(5) 1 d PD A 2
H15W H 0.393(10) -0.023(8) 0.525(9) 0.076 Uiso 0.498(5) 1 d PD A 2
O16W O 0.2681(13) 0.0500(8) 0.5391(8) 0.042(4) Uiso 0.299(3) 1 d P A 2
O16 O 0.298(2) 0.0667(14) 0.4772(13) 0.043(6) Uiso 0.199(2) 1 d P A 2
N1V N 0.3522(8) 0.5213(6) 0.0208(5) 0.041(2) Uani 0.538(5) 1 d PU B 1
H1V H 0.4197 0.5308 0.0163 0.050 Uiso 0.538(5) 1 calc PR B 1
C1V C 0.2631(10) 0.5714(8) 0.0303(7) 0.052(3) Uani 0.538(5) 1 d PU B 1
H1V1 H 0.2735 0.6155 0.0327 0.062 Uiso 0.538(5) 1 calc PR B 1
C2V C 0.1558(11) 0.5567(8) 0.0365(7) 0.043(3) Uani 0.538(5) 1 d PU B 1
H2V H 0.0926 0.5911 0.0434 0.051 Uiso 0.538(5) 1 calc PR B 1
C3V C 0.1406(9) 0.4928(7) 0.0327(5) 0.031(2) Uani 0.538(5) 1 d PU B 1
C4V C 0.2367(9) 0.4432(6) 0.0241(5) 0.033(2) Uani 0.538(5) 1 d PU B 1
H4V H 0.2296 0.3981 0.0223 0.040 Uiso 0.538(5) 1 calc PR B 1
C5V C 0.3418(9) 0.4593(6) 0.0182(5) 0.033(2) Uani 0.538(5) 1 d PU B 1
H5V H 0.4064 0.4253 0.0122 0.01(2) Uiso 0.538(5) 1 calc PR B 1
C6V C 0.0247(9) 0.4784(7) 0.0331(5) 0.035(3) Uani 0.538(5) 1 d PU . 1
H6V1 H 0.0296 0.4254 0.0440 0.042 Uiso 0.538(5) 1 calc PR B 1
H6V2 H -0.0245 0.4926 0.0676 0.042 Uiso 0.538(5) 1 calc PR B 1
O1S1 O 0.1224(13) 0.4052(8) 0.1339(8) 0.101(5) Uani 0.462(5) 1 d P B 2
C1S1 C 0.1307(16) 0.5284(13) 0.0816(9) 0.082(7) Uani 0.462(5) 1 d P B 2
H1S4 H 0.1179 0.5287 0.1266 0.123 Uiso 0.462(5) 1 calc PR B 2
H1S5 H 0.0722 0.5650 0.0536 0.123 Uiso 0.462(5) 1 calc PR B 2
H1S6 H 0.2041 0.5401 0.0636 0.123 Uiso 0.462(5) 1 calc PR B 2
C2S1 C 0.1276(15) 0.4556(12) 0.0832(10) 0.076(6) Uani 0.462(5) 1 d P B 2
C3S1 C 0.1255(17) 0.445(2) 0.0181(14) 0.171(17) Uani 0.462(5) 1 d P B 2
H3S4 H 0.2010 0.4235 0.0057 0.256 Uiso 0.462(5) 1 calc PR B 2
H3S5 H 0.1000 0.4931 -0.0165 0.256 Uiso 0.462(5) 1 calc PR B 2
H3S6 H 0.0741 0.4129 0.0232 0.256 Uiso 0.462(5) 1 calc PR B 2
O14W O 0.4229(6) 0.4814(4) 0.0089(3) 0.0192(18) Uiso 0.462(5) 1 d P B 2
O13W O 0.2768(6) 0.6196(5) -0.0567(4) 0.030(2) Uani 0.462(5) 1 d P B 2

loop_
_atom_site_aniso_label
_atom_site_aniso_U_11
_atom_site_aniso_U_22
_atom_site_aniso_U_33
_atom_site_aniso_U_23
_atom_site_aniso_U_13
_atom_site_aniso_U_12
S1D1 0.0141(6) 0.0182(7) 0.0158(6) -0.0074(5) -0.0006(5) -0.0026(5)
S1D 0.0130(6) 0.0215(7) 0.0163(6) -0.0047(5) -0.0011(5) -0.0049(5)
S1B 0.0210(6) 0.0225(7) 0.0238(7) -0.0131(6) -0.0027(5) -0.0027(5)
S1A 0.0180(6) 0.0272(8) 0.0211(7) -0.0125(6) -0.0020(5) -0.0030(5)
S1A1 0.0247(7) 0.0267(8) 0.0236(7) -0.0142(6) -0.0088(6) 0.0036(6)
S1B1 0.0217(7) 0.0284(8) 0.0298(8) -0.0164(6) -0.0070(6) -0.0011(6)
Al2 0.0162(10) 0.0175(11) 0.0154(10) -0.0077(9) -0.0003(8) -0.0024(8)
Al1 0.0138(10) 0.0185(11) 0.0196(11) -0.0078(9) -0.0016(8) -0.0022(8)
S1C 0.0227(8) 0.0641(12) 0.0673(12) -0.0546(10) 0.0007(7) -0.0076(7)
O5C 0.047(6) 0.046(6) 0.022(4) -0.008(4) -0.007(4) -0.024(5)
O6C 0.051(7) 0.047(8) 0.012(5) -0.010(5) 0.004(5) 0.026(5)
O7C 0.019(5) 0.027(6) 0.044(9) -0.020(6) -0.013(6) 0.002(4)
O1C 0.022(6) 0.022(6) 0.036(8) -0.011(6) -0.010(5) -0.005(4)
O2C 0.016(4) 0.033(6) 0.016(5) -0.013(4) 0.005(3) -0.003(4)
O3C 0.020(4) 0.023(5) 0.034(5) -0.014(4) -0.005(3) -0.007(3)
S2C1 0.0174(19) 0.036(4) 0.014(2) 0.002(2) -0.0037(16) -0.008(3)
O5C1 0.030(4) 0.031(5) 0.021(4) -0.003(4) -0.008(3) 0.001(4)
O6C1 0.050(6) 0.037(5) 0.033(5) -0.010(4) 0.012(4) -0.029(4)
O7C1 0.029(4) 0.036(6) 0.015(4) -0.003(4) 0.003(3) -0.018(4)
S1C1 0.022(2) 0.026(4) 0.017(2) -0.008(2) -0.0023(15) 0.000(3)
O7W 0.0172(19) 0.020(2) 0.0196(19) -0.0064(16) -0.0016(15) 0.0006(15)
O4D 0.0223(19) 0.031(2) 0.036(2) -0.0225(19) -0.0019(16) 0.0048(16)
O4B1 0.0213(19) 0.037(2) 0.028(2) -0.0123(18) -0.0033(16) -0.0093(16)
O10W 0.0193(18) 0.017(2) 0.0175(19) -0.0106(15) -0.0016(14) 0.0016(14)
O12W 0.0275(19) 0.019(2) 0.0159(18) -0.0083(17) -0.0009(15) -0.0040(16)
O11W 0.0193(19) 0.022(2) 0.0166(19) -0.0105(16) -0.0012(14) 0.0024(15)
O4D1 0.025(2) 0.037(2) 0.023(2) -0.0150(18) 0.0022(16) 0.0040(17)
O8W 0.0263(18) 0.0127(19) 0.0132(17) -0.0044(15) 0.0010(15) -0.0052(15)
O9W 0.0169(18) 0.025(2) 0.019(2) -0.0101(16) -0.0020(15) -0.0036(15)
O4A 0.0146(18) 0.062(3) 0.0174(19) -0.0153(19) -0.0026(15) 0.0040(18)
O4B 0.033(2) 0.034(2) 0.044(2) -0.024(2) -0.0231(19) 0.0107(19)
C4D 0.013(2) 0.014(3) 0.011(2) -0.002(2) -0.0048(19) -0.0013(19)
C5D1 0.018(2) 0.024(3) 0.013(2) -0.004(2) -0.006(2) -0.006(2)
C6D 0.017(2) 0.020(3) 0.022(3) -0.010(2) -0.005(2) 0.002(2)
O5W 0.026(2) 0.024(2) 0.044(3) -0.0121(19) -0.0101(18) -0.0015(17)
C4A 0.015(2) 0.013(3) 0.020(3) -0.001(2) -0.007(2) 0.0007(19)
O6W 0.023(2) 0.026(2) 0.052(3) 0.002(2) -0.0143(19) -0.0048(18)
C4B1 0.015(2) 0.020(3) 0.029(3) -0.009(2) -0.001(2) -0.001(2)
C7D 0.017(2) 0.018(3) 0.014(2) -0.005(2) -0.001(2) -0.001(2)
C1A1 0.019(2) 0.014(3) 0.018(3) -0.004(2) 0.000(2) -0.008(2)
N2Y 0.028(2) 0.019(2) 0.030(3) 0.002(2) -0.018(2) -0.0123(19)
C2A 0.012(2) 0.016(3) 0.020(3) -0.007(2) 0.002(2) -0.0051(19)
C4D1 0.019(3) 0.022(3) 0.015(2) -0.009(2) -0.006(2) 0.000(2)
C2D 0.017(3) 0.020(3) 0.028(3) -0.006(2) -0.010(2) -0.001(2)
C6C1 0.020(3) 0.023(3) 0.023(3) -0.017(2) 0.001(2) -0.009(2)
C6B1 0.013(2) 0.033(3) 0.021(3) -0.017(2) -0.001(2) -0.001(2)
C1B 0.007(2) 0.029(3) 0.031(3) -0.018(3) 0.001(2) 0.000(2)
C1D1 0.014(2) 0.023(3) 0.013(2) -0.006(2) -0.0028(19) -0.003(2)
C1A 0.014(2) 0.014(3) 0.021(3) -0.005(2) -0.002(2) -0.0016(19)
C2B1 0.013(2) 0.029(3) 0.025(3) -0.017(2) 0.000(2) -0.002(2)
C1B1 0.012(2) 0.023(3) 0.024(3) -0.014(2) 0.004(2) -0.001(2)
O4C1 0.030(2) 0.067(3) 0.028(2) -0.032(2) 0.0102(17) -0.029(2)
C5C1 0.016(2) 0.011(3) 0.018(3) -0.004(2) -0.003(2) -0.0039(19)
C2D1 0.018(2) 0.013(3) 0.016(2) -0.003(2) -0.005(2) -0.009(2)
C4C1 0.015(2) 0.020(3) 0.025(3) -0.012(2) 0.000(2) -0.004(2)
C7D1 0.020(3) 0.021(3) 0.012(2) -0.002(2) -0.002(2) -0.005(2)
C4A1 0.019(3) 0.015(3) 0.025(3) -0.006(2) -0.004(2) -0.003(2)
C2A1 0.021(3) 0.016(3) 0.023(3) -0.006(2) -0.004(2) -0.005(2)
C6A 0.017(2) 0.019(3) 0.015(3) -0.003(2) 0.000(2) -0.004(2)
C2B 0.015(2) 0.028(3) 0.025(3) -0.016(2) 0.000(2) -0.005(2)
C3C1 0.022(3) 0.025(3) 0.019(3) -0.003(2) -0.003(2) -0.012(2)
C7B1 0.015(2) 0.030(3) 0.032(3) -0.022(3) -0.001(2) -0.001(2)
C5A 0.016(2) 0.016(3) 0.019(3) -0.004(2) 0.002(2) -0.007(2)
C5D 0.015(2) 0.017(3) 0.018(3) -0.008(2) -0.001(2) -0.004(2)
O4C 0.057(3) 0.026(2) 0.067(3) -0.031(2) -0.037(2) 0.014(2)
C4B 0.011(2) 0.026(3) 0.042(3) -0.017(3) -0.001(2) 0.000(2)
C5B1 0.012(2) 0.023(3) 0.028(3) -0.016(2) 0.002(2) 0.002(2)
O4A1 0.053(3) 0.113(5) 0.028(2) -0.043(3) -0.015(2) 0.050(3)
C7A1 0.020(3) 0.022(3) 0.026(3) -0.014(2) -0.001(2) -0.003(2)
C2C1 0.022(3) 0.013(3) 0.033(3) -0.003(2) -0.009(2) -0.006(2)
C5B 0.014(2) 0.030(3) 0.042(3) -0.029(3) -0.005(2) 0.005(2)
C1C1 0.017(2) 0.024(3) 0.028(3) -0.018(2) -0.004(2) -0.005(2)
C1C 0.017(3) 0.029(3) 0.059(4) -0.033(3) -0.011(3) 0.002(2)
C7A 0.010(2) 0.028(3) 0.024(3) -0.009(2) -0.002(2) -0.003(2)
C6D1 0.020(3) 0.023(3) 0.011(2) -0.007(2) -0.004(2) 0.002(2)
C6A1 0.027(3) 0.038(3) 0.016(3) -0.014(2) 0.000(2) -0.006(2)
C5A1 0.018(3) 0.018(3) 0.024(3) -0.006(2) 0.004(2) -0.007(2)
C7C1 0.014(2) 0.025(3) 0.018(3) -0.011(2) -0.004(2) -0.002(2)
C6B 0.018(3) 0.028(3) 0.033(3) -0.018(3) -0.005(2) 0.003(2)
C7B 0.021(3) 0.025(3) 0.056(4) -0.027(3) -0.012(3) 0.002(2)
C1D 0.022(3) 0.017(3) 0.041(3) -0.015(3) -0.012(2) -0.002(2)
C6C 0.022(3) 0.023(3) 0.065(4) -0.031(3) -0.011(3) 0.000(2)
C7C 0.025(3) 0.032(4) 0.090(5) -0.036(4) -0.020(3) 0.002(3)
C2C 0.025(3) 0.028(3) 0.055(4) -0.033(3) -0.012(3) 0.000(2)
C4C 0.018(3) 0.031(4) 0.091(6) -0.042(4) -0.004(3) -0.005(3)
C3C 0.025(3) 0.023(3) 0.066(4) -0.028(3) -0.008(3) -0.004(2)
C5C 0.024(3) 0.023(3) 0.085(5) -0.037(4) -0.011(3) -0.002(2)
O1D 0.0166(17) 0.029(2) 0.0237(19) -0.0047(16) -0.0011(15) -0.0109(15)
O1D1 0.0149(17) 0.024(2) 0.0205(18) -0.0078(16) 0.0032(14) -0.0065(14)
O3D1 0.0212(18) 0.0167(19) 0.0205(18) -0.0066(15) -0.0027(14) -0.0005(14)
O2D 0.0185(18) 0.032(2) 0.0165(18) -0.0048(16) -0.0038(14) -0.0080(15)
O3D 0.0160(17) 0.0167(19) 0.0253(19) -0.0098(16) -0.0051(14) 0.0025(14)
O2D1 0.0206(18) 0.021(2) 0.0207(18) -0.0107(16) -0.0041(14) -0.0015(14)
O3A1 0.029(2) 0.028(2) 0.030(2) -0.0154(18) -0.0138(16) 0.0045(16)
O2A 0.028(2) 0.029(2) 0.023(2) -0.0079(17) -0.0080(16) -0.0033(16)
O3A 0.036(2) 0.024(2) 0.033(2) -0.0183(18) -0.0078(17) -0.0042(17)
O2A1 0.021(2) 0.064(3) 0.029(2) -0.023(2) -0.0042(17) 0.0027(19)
O2B 0.032(2) 0.022(2) 0.026(2) -0.0135(17) 0.0050(16) -0.0062(16)
O1B 0.0228(19) 0.045(3) 0.030(2) -0.0209(19) -0.0023(16) -0.0076(17)
O1A1 0.045(2) 0.028(2) 0.036(2) -0.0216(19) -0.0124(19) -0.0004(18)
O2B1 0.035(2) 0.026(2) 0.024(2) -0.0153(17) 0.0059(16) -0.0131(17)
O1A 0.022(2) 0.057(3) 0.027(2) -0.019(2) -0.0042(16) -0.0045(18)
O3B 0.037(2) 0.017(2) 0.037(2) -0.0142(18) -0.0137(18) 0.0042(16)
O3B1 0.046(2) 0.021(2) 0.045(3) -0.0132(19) -0.022(2) 0.0081(18)
O1B1 0.022(2) 0.063(3) 0.039(2) -0.032(2) -0.0015(17) -0.0100(19)
C3D1 0.014(2) 0.016(3) 0.012(2) -0.004(2) -0.0018(19) -0.0017(19)
C3B 0.014(2) 0.015(3) 0.018(3) -0.006(2) -0.004(2) 0.0023(19)
C3A 0.018(2) 0.021(3) 0.018(3) -0.011(2) 0.002(2) -0.006(2)
C3A1 0.020(3) 0.015(3) 0.022(3) -0.010(2) -0.005(2) -0.002(2)
C3D 0.020(3) 0.012(3) 0.020(3) -0.003(2) -0.010(2) 0.000(2)
C3B1 0.016(2) 0.023(3) 0.020(3) -0.012(2) 0.002(2) -0.002(2)
O2W 0.029(3) 0.176(7) 0.132(5) -0.141(5) -0.038(3) 0.039(3)
O3W 0.104(5) 0.127(7) 0.113(6) -0.061(5) -0.019(4) 0.016(5)
N1X 0.032(3) 0.021(3) 0.025(3) -0.004(2) -0.015(2) -0.005(2)
C1X 0.037(3) 0.017(3) 0.038(3) -0.008(3) -0.009(3) -0.007(2)
C2X 0.024(3) 0.021(3) 0.043(4) -0.012(3) -0.012(3) -0.008(2)
C3X 0.039(3) 0.020(3) 0.032(3) -0.002(3) -0.018(3) -0.014(3)
C4X 0.042(4) 0.031(4) 0.026(3) 0.001(3) -0.005(3) -0.012(3)
C5X 0.023(3) 0.020(3) 0.037(3) -0.003(3) -0.004(2) -0.008(2)
C6X 0.056(4) 0.029(4) 0.046(4) 0.000(3) -0.033(3) -0.009(3)
C7X 0.026(3) 0.026(3) 0.030(3) 0.000(3) -0.016(2) -0.005(2)
C8X 0.024(3) 0.012(3) 0.026(3) -0.004(2) -0.008(2) -0.004(2)
C9X 0.030(3) 0.026(3) 0.030(3) -0.008(3) -0.001(2) -0.006(2)
C10X 0.020(3) 0.027(3) 0.040(4) -0.009(3) -0.008(3) 0.000(2)
C11X 0.041(3) 0.021(3) 0.022(3) -0.004(2) -0.003(2) -0.010(3)
C12X 0.022(3) 0.021(3) 0.033(3) -0.004(2) -0.007(2) -0.006(2)
N2X 0.039(3) 0.021(3) 0.027(3) 0.000(2) -0.015(2) -0.005(2)
N1Y 0.048(3) 0.037(3) 0.032(3) -0.002(2) -0.022(3) -0.020(3)
C1Y 0.045(4) 0.036(4) 0.040(4) -0.004(3) -0.013(3) -0.014(3)
C2Y 0.040(3) 0.032(4) 0.035(3) -0.008(3) -0.006(3) -0.009(3)
C3Y 0.026(3) 0.026(3) 0.033(3) 0.001(3) -0.010(2) -0.008(2)
C4Y 0.031(3) 0.050(4) 0.036(4) -0.015(3) 0.000(3) -0.009(3)
C5Y 0.023(3) 0.032(4) 0.065(5) -0.004(3) -0.016(3) -0.004(3)
C6Y 0.029(3) 0.042(4) 0.040(4) 0.006(3) -0.016(3) -0.010(3)
C7Y 0.035(3) 0.054(4) 0.032(3) 0.006(3) -0.025(3) -0.015(3)
C8Y 0.031(3) 0.028(3) 0.028(3) 0.004(3) -0.012(3) -0.014(2)
C9Y 0.026(3) 0.049(4) 0.026(3) -0.004(3) 0.001(2) -0.017(3)
C10Y 0.020(3) 0.033(4) 0.037(4) 0.007(3) -0.004(3) -0.015(2)
C11Y 0.030(3) 0.019(3) 0.035(3) -0.005(3) -0.014(3) -0.007(2)
C12Y 0.022(3) 0.014(3) 0.042(3) -0.008(2) -0.007(2) -0.004(2)
N1Z 0.048(5) 0.033(4) 0.015(5) 0.001(4) -0.016(5) -0.004(4)
C1Z 0.047(4) 0.033(4) 0.022(5) -0.011(5) 0.001(5) 0.002(4)
C2Z 0.051(5) 0.027(5) 0.023(5) -0.009(5) -0.004(5) -0.003(3)
C3Z 0.046(4) 0.033(5) 0.017(5) 0.002(5) 0.000(5) 0.000(4)
C4Z 0.048(5) 0.027(4) 0.034(6) 0.008(5) 0.013(6) 0.002(4)
C5Z 0.055(5) 0.030(5) 0.024(6) -0.004(5) 0.011(5) -0.003(4)
C6Z 0.047(5) 0.032(6) 0.025(6) 0.001(5) 0.003(5) 0.002(4)
O17W 0.064(15) 0.09(2) 0.077(17) -0.007(15) -0.022(13) 0.003(13)
O1S 0.061(6) 0.040(6) 0.046(6) 0.003(5) 0.000(5) -0.031(5)
C2S 0.034(7) 0.056(9) 0.029(7) -0.015(7) 0.009(5) -0.023(6)
C1S 0.054(9) 0.069(11) 0.061(10) -0.041(9) 0.000(7) 0.009(8)
C3S 0.083(13) 0.070(13) 0.082(13) 0.000(11) -0.028(11) -0.044(11)
O4W 0.039(5) 0.036(5) 0.034(5) -0.008(4) -0.009(4) -0.006(4)
O15W 0.042(5) 0.020(5) 0.073(7) -0.007(5) 0.006(5) 0.003(4)
N1V 0.037(4) 0.062(6) 0.035(5) -0.024(5) 0.004(4) -0.021(4)
C1V 0.046(5) 0.067(7) 0.065(7) -0.047(6) 0.024(6) -0.029(5)
C2V 0.041(4) 0.055(6) 0.043(7) -0.029(6) 0.017(5) -0.021(5)
C3V 0.034(4) 0.042(5) 0.015(5) -0.009(5) 0.002(4) -0.010(4)
C4V 0.035(4) 0.038(5) 0.023(5) -0.008(5) -0.002(4) -0.005(4)
C5V 0.031(4) 0.043(5) 0.017(5) -0.006(5) 0.004(4) -0.004(4)
C6V 0.029(4) 0.041(7) 0.030(6) -0.010(5) 0.005(5) -0.008(4)
O1S1 0.106(11) 0.084(11) 0.087(11) -0.010(9) 0.011(9) -0.018(9)
C1S1 0.068(13) 0.106(19) 0.039(11) -0.006(11) 0.021(9) -0.003(11)
C2S1 0.062(12) 0.068(14) 0.059(13) 0.001(11) 0.025(9) 0.001(10)
C3S1 0.049(13) 0.37(5) 0.17(3) -0.22(3) -0.018(14) 0.037(19)
O13W 0.031(5) 0.032(5) 0.032(5) -0.019(4) 0.002(4) -0.005(4)

loop_
_atom_type_symbol
_atom_type_description
_atom_type_scat_dispersion_real
_atom_type_scat_dispersion_imag
_atom_type_scat_source
C C 0.0033 0.0016 'International Tables Vol C Tables 4.2.6.8 and 6.1.1.4'
H H 0.0000 0.0000 'International Tables Vol C Tables 4.2.6.8 and 6.1.1.4'
O O 0.0106 0.0060 'International Tables Vol C Tables 4.2.6.8 and 6.1.1.4'
S S 0.1246 0.1234 'International Tables Vol C Tables 4.2.6.8 and 6.1.1.4'
Al Al 0.2009 0.2494 'International Tables Vol C Tables 4.2.6.8 and 6.1.1.4'
N N 0.0061 0.0033 'International Tables Vol C Tables 4.2.6.8 and 6.1.1.4'

loop_
_geom_angle_atom_site_label_1
_geom_angle_atom_site_label_2
_geom_angle_atom_site_label_3
_geom_angle
_geom_angle_site_symmetry_1
_geom_angle_site_symmetry_3
O3D1 S1D1 O1D1 113.3(2) . .
O3D1 S1D1 O2D1 111.3(2) . .
O1D1 S1D1 O2D1 112.5(2) . .
O3D1 S1D1 C3D1 106.4(2) . .
O1D1 S1D1 C3D1 107.1(2) . .
O2D1 S1D1 C3D1 105.6(2) . .
O3D S1D O2D 111.8(2) . .
O3D S1D O1D 112.7(2) . .
O2D S1D O1D 112.7(2) . .
O3D S1D C3D 106.7(2) . .
O2D S1D C3D 105.4(2) . .
O1D S1D C3D 107.0(2) . .
O3B S1B O1B 114.3(2) . .
O3B S1B O2B 112.0(2) . .
O1B S1B O2B 111.1(2) . .
O3B S1B C3B 107.5(2) . .
O1B S1B C3B 105.9(2) . .
O2B S1B C3B 105.3(2) . .
O1A S1A O3A 113.6(2) . .
O1A S1A O2A 113.0(2) . 2_666
O3A S1A O2A 112.1(2) . 2_666
O1A S1A C3A 106.2(2) . .
O3A S1A C3A 105.7(2) . .
O2A S1A C3A 105.4(2) 2_666 .
O2A1 S1A1 O1A1 113.3(2) . .
O2A1 S1A1 O3A1 113.5(2) . .
O1A1 S1A1 O3A1 111.5(2) . .
O2A1 S1A1 C3A1 106.7(2) . .
O1A1 S1A1 C3A1 105.3(2) . .
O3A1 S1A1 C3A1 105.8(2) . .
O3B1 S1B1 O1B1 113.9(2) . .
O3B1 S1B1 O2B1 111.9(2) . .
O1B1 S1B1 O2B1 111.5(2) . .
O3B1 S1B1 C3B1 107.6(2) . .
O1B1 S1B1 C3B1 105.9(2) . .
O2B1 S1B1 C3B1 105.5(2) . .
O11W Al2 O11W 180.0(3) 2 .
O11W Al2 O12W 91.54(15) 2 2
O11W Al2 O12W 88.46(15) . 2
O11W Al2 O12W 88.46(15) 2 .
O11W Al2 O12W 91.54(15) . .
O12W Al2 O12W 180.00(17) 2 .
O11W Al2 O10W 91.14(15) 2 .
O11W Al2 O10W 88.86(15) . .
O12W Al2 O10W 90.05(15) 2 .
O12W Al2 O10W 89.95(15) . .
O11W Al2 O10W 88.86(15) 2 2
O11W Al2 O10W 91.14(15) . 2
O12W Al2 O10W 89.95(15) 2 2
O12W Al2 O10W 90.05(15) . 2
O10W Al2 O10W 180.0(2) . 2
O7W Al1 O7W 180.0(3) . 2_766
O7W Al1 O8W 88.21(15) . 2_666
O7W Al1 O8W 91.79(15) 2_766 2_666
O7W Al1 O8W 91.79(15) . 1_655
O7W Al1 O8W 88.21(15) 2_766 1_655
O8W Al1 O8W 180.000(3) 2_666 1_655
O7W Al1 O9W 88.97(15) . .
O7W Al1 O9W 91.03(15) 2_766 .
O8W Al1 O9W 89.68(15) 2_666 .
O8W Al1 O9W 90.32(15) 1_655 .
O7W Al1 O9W 91.03(15) . 2_766
O7W Al1 O9W 88.97(15) 2_766 2_766
O8W Al1 O9W 90.32(15) 2_666 2_766
O8W Al1 O9W 89.68(15) 1_655 2_766
O9W Al1 O9W 180.000(1) . 2_766
O1C S1C O3C 123.5(7) . .
O1C S1C O6C 127.2(7) . .
O3C S1C O6C 85.1(6) . .
O1C S1C O2C 119.1(6) . .
O3C S1C O2C 110.6(5) . .
O6C S1C O2C 31.4(4) . .
O1C S1C O5C 88.1(7) . .
O3C S1C O5C 35.4(4) . .
O6C S1C O5C 107.2(6) . .
O2C S1C O5C 138.3(5) . .
O1C S1C O7C 20.6(8) . .
O3C S1C O7C 134.3(7) . .
O6C S1C O7C 107.2(7) . .
O2C S1C O7C 99.6(6) . .
O5C S1C O7C 100.3(7) . .
O1C S1C C3C 101.6(7) . .
O3C S1C C3C 98.1(4) . .
O6C S1C C3C 118.5(4) . .
O2C S1C C3C 95.9(4) . .
O5C S1C C3C 109.5(3) . .
O7C S1C C3C 112.3(7) . .
O7C1 S2C1 O6C1 113.1(7) . .
O7C1 S2C1 O5C1 111.0(6) . .
O6C1 S2C1 O5C1 113.2(7) . .
O7C1 S2C1 C3C1 108.8(5) . .
O6C1 S2C1 C3C1 106.1(5) . .
O5C1 S2C1 C3C1 103.9(5) . .
O1C1 S1C1 O3C1 109.8(7) . .
O1C1 S1C1 O2C1 113.6(8) . .
O3C1 S1C1 O2C1 110.7(8) . .
O1C1 S1C1 C3C1 108.9(7) . .
O3C1 S1C1 C3C1 108.3(6) . .
O2C1 S1C1 C3C1 105.4(7) . .
Al1 O7W H7W1 119(4) . .
Al1 O7W H7W2 121(4) . .
H7W1 O7W H7W2 112(6) . .
C6D O4D H4D 109.5 . .
C6B1 O4B1 H4B1 109.5 . .
Al2 O10W H10W 118(4) . .
Al2 O10W H10 121(4) . .
H10W O10W H10 117(5) . .
Al2 O12W H12W 130(4) . .
Al2 O12W H12 124(4) . .
H12W O12W H12 105(6) . .
Al2 O11W H11W 115(4) . .
Al2 O11W H11 122(4) . .
H11W O11W H11 107(5) . .
C6D1 O4D1 H4D1 109.5 . .
Al1 O8W H8W1 117(4) 1_455 .
Al1 O8W H8W2 122(4) 1_455 .
H8W1 O8W H8W2 118(6) . .
Al1 O9W H9W1 119(4) . .
Al1 O9W H9W2 115(4) . .
H9W1 O9W H9W2 116(6) . .
C6A O4A H4A 109.5 . .
C6B O4B H4B 109.5 . .
C5D C4D C3D 120.1(5) . .
C5D C4D H4D2 119.9 . .
C3D C4D H4D2 119.9 . .
C4D1 C5D1 C6D1 118.5(5) . .
C4D1 C5D1 C7D1 120.1(5) . .
C6D1 C5D1 C7D1 121.3(4) . .
O4D C6D C5D 115.7(4) . .
O4D C6D C1D 123.5(5) . .
C5D C6D C1D 120.8(5) . .
H5W1 O5W H5W2 102(6) . .
C5A C4A C3A 120.6(4) . .
C5A C4A H4A1 119.7 . .
C3A C4A H4A1 119.7 . .
H6W1 O6W H6W2 98(7) . .
C3B1 C4B1 C5B1 120.4(5) . .
C3B1 C4B1 H4B2 119.8 . .
C5B1 C4B1 H4B2 119.8 . .
C1A C7D C5D 110.4(4) . .
C1A C7D H7D1 109.6 . .
C5D C7D H7D1 109.6 . .
C1A C7D H7D2 109.6 . .
C5D C7D H7D2 109.6 . .
H7D1 C7D H7D2 108.1 . .
C2A1 C1A1 C6A1 118.6(4) . .
C2A1 C1A1 C7D1 120.2(4) . .
C6A1 C1A1 C7D1 121.0(4) . .
C10Y N2Y C11Y 122.4(4) . .
C10Y N2Y H2Y 118.8 . .
C11Y N2Y H2Y 118.8 . .
C3A C2A C1A 121.5(4) . .
C3A C2A H2A 119.2 . .
C1A C2A H2A 119.2 . .
C5D1 C4D1 C3D1 120.5(5) . .
C5D1 C4D1 H4D3 119.7 . .
C3D1 C4D1 H4D3 119.7 . .
C3D C2D C1D 121.2(5) . .
C3D C2D H2D 119.4 . .
C1D C2D H2D 119.4 . .
O4C1 C6C1 C1C1 116.8(4) . .
O4C1 C6C1 C5C1 120.8(4) . .
C1C1 C6C1 C5C1 122.3(5) . .
O4B1 C6B1 C1B1 115.2(5) . .
O4B1 C6B1 C5B1 122.6(5) . .
C1B1 C6B1 C5B1 122.2(5) . .
C2B C1B C6B 118.3(5) . .
C2B C1B C7A 119.9(5) . .
C6B C1B C7A 121.6(5) . .
C2D1 C1D1 C6D1 117.6(4) . .
C2D1 C1D1 C7C1 120.4(4) . .
C6D1 C1D1 C7C1 122.0(4) . .
C2A C1A C6A 118.4(4) . .
C2A C1A C7D 119.3(4) . .
C6A C1A C7D 122.2(4) . .
C1B1 C2B1 C3B1 120.8(5) . .
C1B1 C2B1 H2B1 119.6 . .
C3B1 C2B1 H2B1 119.6 . .
C2B1 C1B1 C6B1 118.4(5) . .
C2B1 C1B1 C7A1 120.4(5) . .
C6B1 C1B1 C7A1 121.1(4) . .
C6C1 O4C1 H4C1 109.5 . .
C4C1 C5C1 C6C1 117.9(4) . .
C4C1 C5C1 C7C1 119.1(4) . .
C6C1 C5C1 C7C1 123.0(4) . .
C3D1 C2D1 C1D1 120.5(4) . .
C3D1 C2D1 H2D1 119.8 . .
C1D1 C2D1 H2D1 119.8 . .
C5C1 C4C1 C3C1 120.5(4) . .
C5C1 C4C1 H4C2 119.7 . .
C3C1 C4C1 H4C2 119.7 . .
C5D1 C7D1 C1A1 109.8(4) . .
C5D1 C7D1 H7D3 109.7 . .
C1A1 C7D1 H7D3 109.7 . .
C5D1 C7D1 H7D4 109.7 . .
C1A1 C7D1 H7D4 109.7 . .
H7D3 C7D1 H7D4 108.2 . .
C3A1 C4A1 C5A1 120.3(4) . .
C3A1 C4A1 H4A2 119.9 . .
C5A1 C4A1 H4A2 119.9 . .
C3A1 C2A1 C1A1 121.0(5) . .
C3A1 C2A1 H2A1 119.5 . .
C1A1 C2A1 H2A1 119.5 . .
O4A C6A C1A 123.6(4) . .
O4A C6A C5A 115.8(4) . .
C1A C6A C5A 120.6(4) . .
C1B C2B C3B 121.1(5) . .
C1B C2B H2B 119.5 . .
C3B C2B H2B 119.5 . .
C2C1 C3C1 C4C1 119.9(5) . .
C2C1 C3C1 S1C1 118.2(5) . .
C4C1 C3C1 S1C1 121.3(5) . .
C2C1 C3C1 S2C1 121.2(4) . .
C4C1 C3C1 S2C1 118.0(4) . .
S1C1 C3C1 S2C1 17.0(3) . .
C1C1 C7B1 C5B1 110.6(4) . .
C1C1 C7B1 H7B1 109.5 . .
C5B1 C7B1 H7B1 109.5 . .
C1C1 C7B1 H7B2 109.5 . .
C5B1 C7B1 H7B2 109.5 . .
H7B1 C7B1 H7B2 108.1 . .
C4A C5A C6A 119.5(4) . .
C4A C5A C7A 120.4(4) . .
C6A C5A C7A 120.0(4) . .
C4D C5D C6D 119.7(4) . .
C4D C5D C7D 119.4(4) . .
C6D C5D C7D 120.8(4) . .
C6C O4C H4C 109.5 . .
C3B C4B C5B 119.7(5) . .
C3B C4B H4B3 120.1 . .
C5B C4B H4B3 120.1 . .
C6B1 C5B1 C4B1 117.9(5) . .
C6B1 C5B1 C7B1 122.5(5) . .
C4B1 C5B1 C7B1 119.5(5) . .
C6A1 O4A1 H4A3 109.5 . .
C5A1 C7A1 C1B1 111.2(4) . .
C5A1 C7A1 H7A1 109.4 . .
C1B1 C7A1 H7A1 109.4 . .
C5A1 C7A1 H7A2 109.4 . .
C1B1 C7A1 H7A2 109.4 . .
H7A1 C7A1 H7A2 108.0 . .
C3C1 C2C1 C1C1 121.6(5) . .
C3C1 C2C1 H2C1 119.2 . .
C1C1 C2C1 H2C1 119.2 . .
C4B C5B C6B 118.6(5) . .
C4B C5B C7B 120.0(5) . .
C6B C5B C7B 121.3(5) . .
C2C1 C1C1 C6C1 117.8(4) . .
C2C1 C1C1 C7B1 120.7(4) . .
C6C1 C1C1 C7B1 121.5(5) . .
C2C C1C C6C 118.7(5) . .
C2C C1C C7B 119.0(5) . .
C6C C1C C7B 122.3(6) . .
C1B C7A C5A 111.1(4) . .
C1B C7A H7A3 109.4 . .
C5A C7A H7A3 109.4 . .
C1B C7A H7A4 109.4 . .
C5A C7A H7A4 109.4 . .
H7A3 C7A H7A4 108.0 . .
O4D1 C6D1 C5D1 118.8(5) . .
O4D1 C6D1 C1D1 119.2(5) . .
C5D1 C6D1 C1D1 122.0(4) . .
O4A1 C6A1 C5A1 119.9(5) . .
O4A1 C6A1 C1A1 119.2(4) . .
C5A1 C6A1 C1A1 120.9(5) . .
C4A1 C5A1 C6A1 118.7(4) . .
C4A1 C5A1 C7A1 118.9(4) . .
C6A1 C5A1 C7A1 122.4(5) . .
C1D1 C7C1 C5C1 113.5(4) . .
C1D1 C7C1 H7C1 108.9 . .
C5C1 C7C1 H7C1 108.9 . .
C1D1 C7C1 H7C2 108.9 . .
C5C1 C7C1 H7C2 108.9 . .
H7C1 C7C1 H7C2 107.7 . .
O4B C6B C1B 121.9(5) . .
O4B C6B C5B 116.3(5) . .
C1B C6B C5B 121.8(5) . .
C5B C7B C1C 111.3(4) . .
C5B C7B H7B3 109.4 . .
C1C C7B H7B3 109.4 . .
C5B C7B H7B4 109.4 . .
C1C C7B H7B4 109.4 . .
H7B3 C7B H7B4 108.0 . .
C2D C1D C6D 118.1(5) . .
C2D C1D C7C 119.8(5) . .
C6D C1D C7C 122.1(5) . .
O4C C6C C5C 117.5(5) . .
O4C C6C C1C 121.8(5) . .
C5C C6C C1C 120.7(6) . .
C5C C7C C1D 112.5(5) . .
C5C C7C H7C3 109.1 . .
C1D C7C H7C3 109.1 . .
C5C C7C H7C4 109.1 . .
C1D C7C H7C4 109.1 . .
H7C3 C7C H7C4 107.8 . .
C3C C2C C1C 120.5(5) . .
C3C C2C H2C 119.8 . .
C1C C2C H2C 119.8 . .
C5C C4C C3C 120.2(6) . .
C5C C4C H4C3 119.9 . .
C3C C4C H4C3 119.9 . .
C2C C3C C4C 120.6(6) . .
C2C C3C S1C 119.6(5) . .
C4C C3C S1C 119.7(5) . .
C4C C5C C6C 119.2(6) . .
C4C C5C C7C 120.5(6) . .
C6C C5C C7C 120.4(7) . .
C2D1 C3D1 C4D1 121.0(4) . .
C2D1 C3D1 S1D1 121.2(4) . .
C4D1 C3D1 S1D1 117.6(4) . .
C4B C3B C2B 120.5(5) . .
C4B C3B S1B 122.3(4) . .
C2B C3B S1B 117.1(4) . .
C2A C3A C4A 119.3(4) . .
C2A C3A S1A 121.4(4) . .
C4A C3A S1A 119.3(4) . .
C2A1 C3A1 C4A1 120.4(5) . .
C2A1 C3A1 S1A1 120.7(4) . .
C4A1 C3A1 S1A1 118.9(4) . .
C2D C3D C4D 120.1(5) . .
C2D C3D S1D 121.1(4) . .
C4D C3D S1D 118.6(4) . .
C4B1 C3B1 C2B1 120.3(5) . .
C4B1 C3B1 S1B1 121.8(4) . .
C2B1 C3B1 S1B1 117.9(4) . .
H2W1 O2W H2W2 112(10) . .
C5X N1X C1X 123.2(5) . .
C5X N1X H1X 118.4 . .
C1X N1X H1X 118.4 . .
N1X C1X C2X 119.0(6) . .
N1X C1X H1X1 120.5 . .
C2X C1X H1X1 120.5 . .
C1X C2X C3X 120.5(5) . .
C1X C2X H2X 119.8 . .
C3X C2X H2X 119.8 . .
C2X C3X C4X 117.7(5) . .
C2X C3X C6X 120.4(6) . .
C4X C3X C6X 121.8(6) . .
C5X C4X C3X 120.2(6) . .
C5X C4X H4X 119.9 . .
C3X C4X H4X 119.9 . .
N1X C5X C4X 119.4(5) . .
N1X C5X H5X 120.3 . .
C4X C5X H5X 120.3 . .
C3X C6X C7X 110.0(5) . .
C3X C6X H6X1 109.7 . .
C7X C6X H6X1 109.7 . .
C3X C6X H6X2 109.7 . .
C7X C6X H6X2 109.7 . .
H6X1 C6X H6X2 108.2 . .
C8X C7X C6X 110.6(4) . .
C8X C7X H7X1 109.5 . .
C6X C7X H7X1 109.5 . .
C8X C7X H7X2 109.5 . .
C6X C7X H7X2 109.5 . .
H7X1 C7X H7X2 108.1 . .
C9X C8X C12X 118.8(5) . .
C9X C8X C7X 121.7(5) . .
C12X C8X C7X 119.4(5) . .
C10X C9X C8X 120.6(5) . .
C10X C9X H9X 119.7 . .
C8X C9X H9X 119.7 . .
N2X C10X C9X 118.5(5) . .
N2X C10X H10X 120.7 . .
C9X C10X H10X 120.7 . .
N2X C11X C12X 119.5(5) . .
N2X C11X H11X 120.2 . .
C12X C11X H11X 120.2 . .
C11X C12X C8X 119.0(5) . .
C11X C12X H12X 120.5 . .
C8X C12X H12X 120.5 . .
C10X N2X C11X 123.4(5) . .
C10X N2X H2X1 118.3 . .
C11X N2X H2X1 118.3 . .
C1Y N1Y C5Y 124.1(5) . .
C1Y N1Y H1Y 117.9 . .
C5Y N1Y H1Y 117.9 . .
N1Y C1Y C2Y 119.3(6) . .
N1Y C1Y H1Y1 120.4 . .
C2Y C1Y H1Y1 120.4 . .
C1Y C2Y C3Y 120.6(6) . .
C1Y C2Y H2Y1 119.7 . .
C3Y C2Y H2Y1 119.7 . .
C4Y C3Y C2Y 118.8(5) . .
C4Y C3Y C6Y 120.7(6) . .
C2Y C3Y C6Y 120.5(5) . .
C3Y C4Y C5Y 118.1(6) . .
C3Y C4Y H4Y 120.9 . .
C5Y C4Y H4Y 120.9 . .
N1Y C5Y C4Y 119.0(6) . .
N1Y C5Y H5Y 120.5 . .
C4Y C5Y H5Y 120.5 . .
C3Y C6Y C7Y 110.2(5) . .
C3Y C6Y H6Y1 109.6 . .
C7Y C6Y H6Y1 109.6 . .
C3Y C6Y H6Y2 109.6 . .
C7Y C6Y H6Y2 109.6 . .
H6Y1 C6Y H6Y2 108.1 . .
C8Y C7Y C6Y 109.2(5) . .
C8Y C7Y H7Y1 109.8 . .
C6Y C7Y H7Y1 109.8 . .
C8Y C7Y H7Y2 109.8 . .
C6Y C7Y H7Y2 109.8 . .
H7Y1 C7Y H7Y2 108.3 . .
C12Y C8Y C9Y 118.5(5) . .
C12Y C8Y C7Y 120.3(5) . .
C9Y C8Y C7Y 121.1(6) . .
C10Y C9Y C8Y 119.7(6) . .
C10Y C9Y H9Y 120.2 . .
C8Y C9Y H9Y 120.2 . .
N2Y C10Y C9Y 119.7(5) . .
N2Y C10Y H10Y 120.1 . .
C9Y C10Y H10Y 120.1 . .
N2Y C11Y C12Y 119.7(5) . .
N2Y C11Y H11Y 120.2 . .
C12Y C11Y H11Y 120.2 . .
C11Y C12Y C8Y 120.0(5) . .
C11Y C12Y H12Y 120.0 . .
C8Y C12Y H12Y 120.0 . .
C1Z N1Z C5Z 122.2(12) . .
C1Z N1Z H1Z 118.9 . .
C5Z N1Z H1Z 118.9 . .
C1Z N1Z H15W 33(7) . .
C5Z N1Z H15W 154(7) . .
H1Z N1Z H15W 86.2 . .
N1Z C1Z C2Z 120.7(12) . .
N1Z C1Z H1Z1 119.7 . .
C2Z C1Z H1Z1 119.7 . .
N1Z C1Z H15W 79(10) . .
C2Z C1Z H15W 157(10) . .
H1Z1 C1Z H15W 42.0 . .
C1Z C2Z C3Z 118.6(12) . .
C1Z C2Z H2Z 120.7 . .
C3Z C2Z H2Z 120.7 . .
C4Z C3Z C2Z 120.6(12) . .
C4Z C3Z C6Z 119.0(11) . .
C2Z C3Z C6Z 120.0(12) . .
C3Z C4Z C5Z 118.7(12) . .
C3Z C4Z H4Z 120.7 . .
C5Z C4Z H4Z 120.7 . .
N1Z C5Z C4Z 119.3(12) . .
N1Z C5Z H5Z 120.4 . .
C4Z C5Z H5Z 120.4 . .
C6Z C6Z C3Z 113.0(12) 2_556 .
C6Z C6Z H6Z1 109.0 2_556 .
C3Z C6Z H6Z1 109.0 . .
C6Z C6Z H6Z2 109.0 2_556 .
C3Z C6Z H6Z2 109.0 . .
H6Z1 C6Z H6Z2 107.8 . .
O1S C2S C3S 119.6(13) . .
O1S C2S C1S 125.5(13) . .
C3S C2S C1S 114.2(13) . .
C2S C1S H1S1 109.5 . .
C2S C1S H1S2 109.5 . .
H1S1 C1S H1S2 109.5 . .
C2S C1S H1S3 109.5 . .
H1S1 C1S H1S3 109.5 . .
H1S2 C1S H1S3 109.5 . .
C2S C3S H3S1 109.5 . .
C2S C3S H3S2 109.5 . .
H3S1 C3S H3S2 109.5 . .
C2S C3S H3S3 109.5 . .
H3S1 C3S H3S3 109.5 . .
H3S2 C3S H3S3 109.5 . .
C5V N1V C1V 122.6(10) . .
C5V N1V H1V 118.7 . .
C1V N1V H1V 118.7 . .
N1V C1V C2V 118.7(12) . .
N1V C1V H1V1 120.7 . .
C2V C1V H1V1 120.7 . .
C3V C2V C1V 120.7(12) . .
C3V C2V H2V 119.6 . .
C1V C2V H2V 119.6 . .
C2V C3V C4V 117.3(11) . .
C2V C3V C6V 121.8(11) . .
C4V C3V C6V 120.8(11) . .
C5V C4V C3V 120.6(11) . .
C5V C4V H4V 119.7 . .
C3V C4V H4V 119.7 . .
N1V C5V C4V 120.1(10) . .
N1V C5V H5V 120.0 . .
C4V C5V H5V 120.0 . .
C6V C6V C3V 110.3(11) 2_565 .
C6V C6V H6V1 109.6 2_565 .
C3V C6V H6V1 109.6 . .
C6V C6V H6V2 109.6 2_565 .
C3V C6V H6V2 109.6 . .
H6V1 C6V H6V2 108.1 . .
C2S1 C1S1 H1S4 109.5 . .
C2S1 C1S1 H1S5 109.5 . .
H1S4 C1S1 H1S5 109.5 . .
C2S1 C1S1 H1S6 109.5 . .
H1S4 C1S1 H1S6 109.5 . .
H1S5 C1S1 H1S6 109.5 . .
O1S1 C2S1 C1S1 122(2) . .
O1S1 C2S1 C3S1 119(3) . .
C1S1 C2S1 C3S1 119(2) . .
C2S1 C3S1 H3S4 109.5 . .
C2S1 C3S1 H3S5 109.5 . .
H3S4 C3S1 H3S5 109.5 . .
C2S1 C3S1 H3S6 109.5 . .
H3S4 C3S1 H3S6 109.5 . .
H3S5 C3S1 H3S6 109.5 . .

loop_
_geom_bond_atom_site_label_1
_geom_bond_atom_site_label_2
_geom_bond_distance
_geom_bond_site_symmetry_2
S1D1 O3D1 1.457(3) .
S1D1 O1D1 1.466(3) .
S1D1 O2D1 1.468(3) .
S1D1 C3D1 1.767(5) .
S1D O3D 1.460(3) .
S1D O2D 1.466(3) .
S1D O1D 1.466(3) .
S1D C3D 1.753(5) .
S1B O3B 1.441(4) .
S1B O1B 1.460(4) .
S1B O2B 1.473(4) .
S1B C3B 1.771(5) .
S1A O1A 1.444(4) .
S1A O3A 1.453(4) .
S1A O2A 1.469(4) 2_666
S1A C3A 1.774(5) .
S1A1 O2A1 1.445(4) .
S1A1 O1A1 1.458(4) .
S1A1 O3A1 1.464(4) .
S1A1 C3A1 1.784(5) .
S1B1 O3B1 1.451(4) .
S1B1 O1B1 1.461(4) .
S1B1 O2B1 1.465(4) .
S1B1 C3B1 1.763(5) .
Al2 O11W 1.866(4) 2
Al2 O11W 1.866(4) .
Al2 O12W 1.875(3) 2
Al2 O12W 1.875(3) .
Al2 O10W 1.889(3) .
Al2 O10W 1.889(3) 2
Al1 O7W 1.869(4) .
Al1 O7W 1.869(4) 2_766
Al1 O8W 1.875(3) 2_666
Al1 O8W 1.875(3) 1_655
Al1 O9W 1.898(3) .
Al1 O9W 1.898(3) 2_766
S1C O1C 1.323(17) .
S1C O3C 1.439(8) .
S1C O6C 1.461(10) .
S1C O2C 1.488(10) .
S1C O5C 1.552(9) .
S1C O7C 1.572(14) .
S1C C3C 1.776(7) .
S2C1 O7C1 1.429(11) .
S2C1 O6C1 1.449(11) .
S2C1 O5C1 1.455(10) .
S2C1 C3C1 1.838(9) .
S1C1 O1C1 1.459(13) .
S1C1 O3C1 1.463(12) .
S1C1 O2C1 1.494(15) .
S1C1 C3C1 1.724(11) .
O7W H7W1 0.82(2) .
O7W H7W2 0.81(2) .
O4D C6D 1.361(6) .
O4D H4D 0.8400 .
O4B1 C6B1 1.372(6) .
O4B1 H4B1 0.8400 .
O10W H10W 0.82(2) .
O10W H10 0.82(2) .
O12W H12W 0.84(2) .
O12W H12 0.82(2) .
O11W H11W 0.82(2) .
O11W H11 0.82(2) .
O4D1 C6D1 1.353(6) .
O4D1 H4D1 0.8400 .
O8W Al1 1.875(3) 1_455
O8W H8W1 0.83(2) .
O8W H8W2 0.83(2) .
O9W H9W1 0.82(2) .
O9W H9W2 0.82(2) .
O4A C6A 1.365(6) .
O4A H4A 0.8400 .
O4B C6B 1.368(6) .
O4B H4B 0.8400 .
C4D C5D 1.379(6) .
C4D C3D 1.394(7) .
C4D H4D2 0.9500 .
C5D1 C4D1 1.383(7) .
C5D1 C6D1 1.403(7) .
C5D1 C7D1 1.517(7) .
C6D C5D 1.393(7) .
C6D C1D 1.409(7) .
O5W H5W1 0.82(2) .
O5W H5W2 0.82(2) .
C4A C5A 1.378(7) .
C4A C3A 1.404(7) .
C4A H4A1 0.9500 .
O6W H6W1 0.82(2) .
O6W H6W2 0.82(2) .
C4B1 C3B1 1.386(7) .
C4B1 C5B1 1.410(7) .
C4B1 H4B2 0.9500 .
C7D C1A 1.521(6) .
C7D C5D 1.522(7) .
C7D H7D1 0.9900 .
C7D H7D2 0.9900 .
C1A1 C2A1 1.386(7) .
C1A1 C6A1 1.409(7) .
C1A1 C7D1 1.528(6) .
N2Y C10Y 1.340(7) .
N2Y C11Y 1.341(7) .
N2Y H2Y 0.8800 .
C2A C3A 1.384(6) .
C2A C1A 1.393(7) .
C2A H2A 0.9500 .
C4D1 C3D1 1.399(7) .
C4D1 H4D3 0.9500 .
C2D C3D 1.379(7) .
C2D C1D 1.391(7) .
C2D H2D 0.9500 .
C6C1 O4C1 1.379(6) .
C6C1 C1C1 1.395(7) .
C6C1 C5C1 1.406(7) .
C6B1 C1B1 1.396(7) .
C6B1 C5B1 1.397(7) .
C1B C2B 1.377(7) .
C1B C6B 1.394(7) .
C1B C7A 1.509(7) .
C1D1 C2D1 1.407(7) .
C1D1 C6D1 1.416(7) .
C1D1 C7C1 1.519(7) .
C1A C6A 1.404(7) .
C2B1 C1B1 1.389(7) .
C2B1 C3B1 1.391(7) .
C2B1 H2B1 0.9500 .
C1B1 C7A1 1.516(7) .
O4C1 H4C1 0.8400 .
C5C1 C4C1 1.387(7) .
C5C1 C7C1 1.526(6) .
C2D1 C3D1 1.378(7) .
C2D1 H2D1 0.9500 .
C4C1 C3C1 1.398(7) .
C4C1 H4C2 0.9500 .
C7D1 H7D3 0.9900 .
C7D1 H7D4 0.9900 .
C4A1 C3A1 1.393(7) .
C4A1 C5A1 1.396(7) .
C4A1 H4A2 0.9500 .
C2A1 C3A1 1.381(7) .
C2A1 H2A1 0.9500 .
C6A C5A 1.406(7) .
C2B C3B 1.395(7) .
C2B H2B 0.9500 .
C3C1 C2C1 1.380(7) .
C7B1 C1C1 1.512(7) .
C7B1 C5B1 1.513(7) .
C7B1 H7B1 0.9900 .
C7B1 H7B2 0.9900 .
C5A C7A 1.524(6) .
O4C C6C 1.373(8) .
O4C H4C 0.8400 .
C4B C3B 1.390(7) .
C4B C5B 1.395(7) .
C4B H4B3 0.9500 .
O4A1 C6A1 1.345(6) .
O4A1 H4A3 0.8400 .
C7A1 C5A1 1.516(7) .
C7A1 H7A1 0.9900 .
C7A1 H7A2 0.9900 .
C2C1 C1C1 1.381(7) .
C2C1 H2C1 0.9500 .
C5B C6B 1.409(8) .
C5B C7B 1.506(7) .
C1C C2C 1.388(8) .
C1C C6C 1.410(8) .
C1C C7B 1.533(7) .
C7A H7A3 0.9900 .
C7A H7A4 0.9900 .
C6A1 C5A1 1.405(7) .
C7C1 H7C1 0.9900 .
C7C1 H7C2 0.9900 .
C7B H7B3 0.9900 .
C7B H7B4 0.9900 .
C1D C7C 1.541(7) .
C6C C5C 1.407(8) .
C7C C5C 1.524(8) .
C7C H7C3 0.9900 .
C7C H7C4 0.9900 .
C2C C3C 1.383(8) .
C2C H2C 0.9500 .
C4C C5C 1.378(9) .
C4C C3C 1.396(8) .
C4C H4C3 0.9500 .
O2A S1A 1.469(4) 2_666
O2W H2W1 0.82(2) .
O2W H2W2 0.81(2) .
N1X C5X 1.329(7) .
N1X C1X 1.331(7) .
N1X H1X 0.8800 .
C1X C2X 1.372(7) .
C1X H1X1 0.9500 .
C2X C3X 1.376(8) .
C2X H2X 0.9500 .
C3X C4X 1.402(8) .
C3X C6X 1.498(7) .
C4X C5X 1.357(8) .
C4X H4X 0.9500 .
C5X H5X 0.9500 .
C6X C7X 1.521(8) .
C6X H6X1 0.9900 .
C6X H6X2 0.9900 .
C7X C8X 1.518(7) .
C7X H7X1 0.9900 .
C7X H7X2 0.9900 .
C8X C9X 1.374(7) .
C8X C12X 1.401(7) .
C9X C10X 1.371(7) .
C9X H9X 0.9500 .
C10X N2X 1.335(7) .
C10X H10X 0.9500 .
C11X N2X 1.337(7) .
C11X C12X 1.371(7) .
C11X H11X 0.9500 .
C12X H12X 0.9500 .
N2X H2X1 0.8800 .
N1Y C1Y 1.316(8) .
N1Y C5Y 1.331(8) .
N1Y H1Y 0.8800 .
C1Y C2Y 1.344(8) .
C1Y H1Y1 0.9500 .
C2Y C3Y 1.398(8) .
C2Y H2Y1 0.9500 .
C3Y C4Y 1.389(8) .
C3Y C6Y 1.495(7) .
C4Y C5Y 1.400(8) .
C4Y H4Y 0.9500 .
C5Y H5Y 0.9500 .
C6Y C7Y 1.535(8) .
C6Y H6Y1 0.9900 .
C6Y H6Y2 0.9900 .
C7Y C8Y 1.511(7) .
C7Y H7Y1 0.9900 .
C7Y H7Y2 0.9900 .
C8Y C12Y 1.390(8) .
C8Y C9Y 1.395(8) .
C9Y C10Y 1.362(8) .
C9Y H9Y 0.9500 .
C10Y H10Y 0.9500 .
C11Y C12Y 1.357(7) .
C11Y H11Y 0.9500 .
C12Y H12Y 0.9500 .
N1Z C1Z 1.315(16) .
N1Z C5Z 1.345(16) .
N1Z H1Z 0.8800 .
C1Z C2Z 1.374(17) .
C1Z H1Z1 0.9500 .
C1Z H15W 0.78(15) .
C2Z C3Z 1.382(16) .
C2Z H2Z 0.9500 .
C3Z C4Z 1.360(18) .
C3Z C6Z 1.532(18) .
C4Z C5Z 1.396(18) .
C4Z H4Z 0.9500 .
C5Z H5Z 0.9500 .
C6Z C6Z 1.50(2) 2_556
C6Z H6Z1 0.9900 .
C6Z H6Z2 0.9900 .
O1S C2S 1.193(14) .
C2S C3S 1.51(2) .
C2S C1S 1.508(18) .
C1S H1S1 0.9800 .
C1S H1S2 0.9800 .
C1S H1S3 0.9800 .
C3S H3S1 0.9800 .
C3S H3S2 0.9800 .
C3S H3S3 0.9800 .
O15W H15W 0.82(2) .
O16W O16 1.29(3) .
N1V C5V 1.311(14) .
N1V C1V 1.357(16) .
N1V H1V 0.8800 .
C1V C2V 1.397(17) .
C1V H1V1 0.9500 .
C2V C3V 1.381(17) .
C2V H2V 0.9500 .
C3V C4V 1.399(15) .
C3V C6V 1.518(15) .
C4V C5V 1.383(15) .
C4V H4V 0.9500 .
C5V H5V 0.9500 .
C6V C6V 1.50(2) 2_565
C6V H6V1 0.9900 .
C6V H6V2 0.9900 .
O1S1 C2S1 1.19(2) .
C1S1 C2S1 1.46(3) .
C1S1 H1S4 0.9800 .
C1S1 H1S5 0.9800 .
C1S1 H1S6 0.9800 .
C2S1 C3S1 1.52(3) .
C3S1 H3S4 0.9800 .
C3S1 H3S5 0.9800 .
C3S1 H3S6 0.9800 .

loop_
_geom_hbond_atom_site_label_D
_geom_hbond_atom_site_label_H
_geom_hbond_atom_site_label_A
_geom_hbond_distance_DH
_geom_hbond_distance_HA
_geom_hbond_distance_DA
_geom_hbond_angle_DHA
_geom_hbond_site_symmetry_A
O7W H7W1 O2D 0.82(2) 1.84(2) 2.643(5) 167(6) .
O7W H7W2 O5W 0.81(2) 1.79(2) 2.602(5) 177(6) 1_655
O4D H4D O4C 0.84 1.87 2.675(5) 161.2 .
O4B1 H4B1 O4C1 0.84 1.94 2.753(5) 163.9 .
O10W H10W O3A1 0.82(2) 1.88(2) 2.677(5) 165(6) 2_565
O10W H10 O1W1 0.82(2) 1.78(2) 2.587(7) 167(6) 1_455
O10W H10 O1W 0.82(2) 1.86(3) 2.660(10) 165(6) 1_455
O12W H12W O2B1 0.84(2) 1.78(2) 2.612(5) 175(6) 1_545
O12W H12 O1D1 0.82(2) 1.88(2) 2.698(5) 174(6) 1_445
O11W H11W O2D1 0.82(2) 1.88(2) 2.700(5) 172(6) 1_445
O11W H11 O6W 0.82(2) 1.76(2) 2.558(5) 166(6) 1_545
O4D1 H4D1 O4C1 0.84 2.00 2.807(6) 162.1 .
O8W H8W1 O2B 0.83(2) 1.78(2) 2.593(5) 167(5) .
O8W H8W2 O1D 0.83(2) 1.83(2) 2.648(5) 175(6) 1_455
O9W H9W1 O2W 0.82(2) 1.78(2) 2.597(6) 172(6) 1_655
O9W H9W2 O2A 0.82(2) 1.86(3) 2.654(5) 163(6) .
O4A H4A O5C1 0.84 2.00 2.738(8) 146.6 1_546
O4A H4A O1C1 0.84 2.13 2.837(9) 142.0 1_546
O4B H4B O4A 0.84 2.02 2.849(6) 169.8 .
O5W H5W1 O3A 0.82(2) 1.97(2) 2.776(5) 171(7) .
O5W H5W2 O4W 0.82(2) 2.07(4) 2.829(9) 152(6) .
O6W H6W1 O1A1 0.82(2) 1.93(2) 2.746(5) 177(7) .
O6W H6W2 O3W 0.82(2) 2.06(6) 2.620(9) 125(7) .
O6W H6W2 O1W 0.82(2) 2.31(4) 3.054(11) 152(7) 2_665
N2Y H2Y O3D 0.88 1.85 2.705(5) 161.9 1_455
O4C1 H4C1 O3C 0.84 1.76 2.559(8) 158.2 2_676
O4C1 H4C1 O5C 0.84 1.86 2.611(9) 148.8 2_676
O4C H4C O3C1 0.84 1.87 2.679(11) 160.4 2_676
O4A1 H4A3 O4B1 0.84 2.19 2.967(7) 152.9 .
O2W H2W1 O6C 0.82(2) 1.85(4) 2.639(11) 162(11) 1_455
O2W H2W1 O2C 0.82(2) 1.97(4) 2.761(10) 164(11) 1_455
O2W H2W2 O1B 0.81(2) 1.90(3) 2.706(6) 171(12) .
N1X H1X O3D1 0.88 1.87 2.712(5) 159.1 2_766
N1Z H1Z O5C 0.88 2.26 2.910(14) 130.1 2_666
O15W H15W O16W 0.82(2) 1.94(3) 2.754(17) 174(19) .

loop_
_geom_torsion_atom_site_label_1
_geom_torsion_atom_site_label_2
_geom_torsion_atom_site_label_3
_geom_torsion_atom_site_label_4
_geom_torsion
_geom_torsion_site_symmetry_1
_geom_torsion_site_symmetry_4
C6D1 C5D1 C4D1 C3D1 -1.1(7) . .
C7D1 C5D1 C4D1 C3D1 174.2(4) . .
C3A C2A C1A C6A 1.3(7) . .
C3A C2A C1A C7D -175.1(4) . .
C5D C7D C1A C2A 68.3(6) . .
C5D C7D C1A C6A -107.9(5) . .
C3B1 C2B1 C1B1 C6B1 0.9(7) . .
C3B1 C2B1 C1B1 C7A1 -175.8(4) . .
O4B1 C6B1 C1B1 C2B1 179.9(4) . .
C5B1 C6B1 C1B1 C2B1 -0.2(7) . .
O4B1 C6B1 C1B1 C7A1 -3.3(7) . .
C5B1 C6B1 C1B1 C7A1 176.5(4) . .
O4C1 C6C1 C5C1 C4C1 179.3(4) . .
C1C1 C6C1 C5C1 C4C1 3.7(7) . .
O4C1 C6C1 C5C1 C7C1 0.1(7) . .
C1C1 C6C1 C5C1 C7C1 -175.5(5) . .
C6D1 C1D1 C2D1 C3D1 -1.0(6) . .
C7C1 C1D1 C2D1 C3D1 -179.2(4) . .
C6C1 C5C1 C4C1 C3C1 -2.2(7) . .
C7C1 C5C1 C4C1 C3C1 177.1(4) . .
C4D1 C5D1 C7D1 C1A1 -99.7(5) . .
C6D1 C5D1 C7D1 C1A1 75.5(6) . .
C2A1 C1A1 C7D1 C5D1 70.5(6) . .
C6A1 C1A1 C7D1 C5D1 -105.6(5) . .
C6A1 C1A1 C2A1 C3A1 1.9(7) . .
C7D1 C1A1 C2A1 C3A1 -174.2(4) . .
C2A C1A C6A O4A 176.9(5) . .
C7D C1A C6A O4A -6.9(8) . .
C2A C1A C6A C5A -3.0(7) . .
C7D C1A C6A C5A 173.3(5) . .
C6B C1B C2B C3B 0.0(7) . .
C7A C1B C2B C3B -176.3(4) . .
C5C1 C4C1 C3C1 C2C1 0.0(8) . .
C5C1 C4C1 C3C1 S1C1 171.5(5) . .
C5C1 C4C1 C3C1 S2C1 -169.3(4) . .
O1C1 S1C1 C3C1 C2C1 0.6(7) . .
O3C1 S1C1 C3C1 C2C1 120.0(7) . .
O2C1 S1C1 C3C1 C2C1 -121.6(8) . .
O1C1 S1C1 C3C1 C4C1 -171.0(6) . .
O3C1 S1C1 C3C1 C4C1 -51.6(8) . .
O2C1 S1C1 C3C1 C4C1 66.8(8) . .
O1C1 S1C1 C3C1 S2C1 105(2) . .
O3C1 S1C1 C3C1 S2C1 -135(2) . .
O2C1 S1C1 C3C1 S2C1 -16.8(15) . .
O7C1 S2C1 C3C1 C2C1 -109.9(7) . .
O6C1 S2C1 C3C1 C2C1 128.1(6) . .
O5C1 S2C1 C3C1 C2C1 8.5(7) . .
O7C1 S2C1 C3C1 C4C1 59.3(7) . .
O6C1 S2C1 C3C1 C4C1 -62.7(7) . .
O5C1 S2C1 C3C1 C4C1 177.7(6) . .
O7C1 S2C1 C3C1 S1C1 165(2) . .
O6C1 S2C1 C3C1 S1C1 43.3(16) . .
O5C1 S2C1 C3C1 S1C1 -76.3(18) . .
C3A C4A C5A C6A 0.6(7) . .
C3A C4A C5A C7A 176.7(4) . .
O4A C6A C5A C4A -177.8(5) . .
C1A C6A C5A C4A 2.0(7) . .
O4A C6A C5A C7A 6.1(7) . .
C1A C6A C5A C7A -174.0(4) . .
C3D C4D C5D C6D -1.7(7) . .
C3D C4D C5D C7D 175.9(4) . .
O4D C6D C5D C4D -178.6(4) . .
C1D C6D C5D C4D 1.8(7) . .
O4D C6D C5D C7D 3.8(6) . .
C1D C6D C5D C7D -175.9(4) . .
C1A C7D C5D C4D -99.5(5) . .
C1A C7D C5D C6D 78.2(6) . .
O4B1 C6B1 C5B1 C4B1 178.9(4) . .
C1B1 C6B1 C5B1 C4B1 -1.0(7) . .
O4B1 C6B1 C5B1 C7B1 2.8(7) . .
C1B1 C6B1 C5B1 C7B1 -177.0(4) . .
C3B1 C4B1 C5B1 C6B1 1.5(7) . .
C3B1 C4B1 C5B1 C7B1 177.7(4) . .
C1C1 C7B1 C5B1 C6B1 78.4(6) . .
C1C1 C7B1 C5B1 C4B1 -97.5(5) . .
C2B1 C1B1 C7A1 C5A1 99.9(5) . .
C6B1 C1B1 C7A1 C5A1 -76.8(6) . .
C4C1 C3C1 C2C1 C1C1 0.8(8) . .
S1C1 C3C1 C2C1 C1C1 -171.0(5) . .
S2C1 C3C1 C2C1 C1C1 169.8(5) . .
C3B C4B C5B C6B 0.6(7) . .
C3B C4B C5B C7B 176.7(5) . .
C3C1 C2C1 C1C1 C6C1 0.6(8) . .
C3C1 C2C1 C1C1 C7B1 -178.4(5) . .
O4C1 C6C1 C1C1 C2C1 -178.7(4) . .
C5C1 C6C1 C1C1 C2C1 -2.9(7) . .
O4C1 C6C1 C1C1 C7B1 0.3(7) . .
C5C1 C6C1 C1C1 C7B1 176.1(5) . .
C5B1 C7B1 C1C1 C2C1 78.5(6) . .
C5B1 C7B1 C1C1 C6C1 -100.5(6) . .
C2B C1B C7A C5A 100.5(5) . .
C6B C1B C7A C5A -75.7(6) . .
C4A C5A C7A C1B -72.7(6) . .
C6A C5A C7A C1B 103.4(5) . .
C4D1 C5D1 C6D1 O4D1 -179.4(4) . .
C7D1 C5D1 C6D1 O4D1 5.4(7) . .
C4D1 C5D1 C6D1 C1D1 0.2(7) . .
C7D1 C5D1 C6D1 C1D1 -175.1(4) . .
C2D1 C1D1 C6D1 O4D1 -179.6(4) . .
C7C1 C1D1 C6D1 O4D1 -1.5(7) . .
C2D1 C1D1 C6D1 C5D1 0.9(7) . .
C7C1 C1D1 C6D1 C5D1 179.0(4) . .
C2A1 C1A1 C6A1 O4A1 174.4(6) . .
C7D1 C1A1 C6A1 O4A1 -9.5(8) . .
C2A1 C1A1 C6A1 C5A1 -3.5(8) . .
C7D1 C1A1 C6A1 C5A1 172.6(5) . .
C3A1 C4A1 C5A1 C6A1 0.8(8) . .
C3A1 C4A1 C5A1 C7A1 178.4(5) . .
O4A1 C6A1 C5A1 C4A1 -175.8(6) . .
C1A1 C6A1 C5A1 C4A1 2.1(8) . .
O4A1 C6A1 C5A1 C7A1 6.8(9) . .
C1A1 C6A1 C5A1 C7A1 -175.3(5) . .
C1B1 C7A1 C5A1 C4A1 -69.8(6) . .
C1B1 C7A1 C5A1 C6A1 107.6(6) . .
C2D1 C1D1 C7C1 C5C1 100.3(5) . .
C6D1 C1D1 C7C1 C5C1 -77.7(6) . .
C4C1 C5C1 C7C1 C1D1 -79.8(6) . .
C6C1 C5C1 C7C1 C1D1 99.4(5) . .
C2B C1B C6B O4B -179.8(4) . .
C7A C1B C6B O4B -3.6(8) . .
C2B C1B C6B C5B 1.8(7) . .
C7A C1B C6B C5B 178.0(5) . .
C4B C5B C6B O4B 179.4(4) . .
C7B C5B C6B O4B 3.4(7) . .
C4B C5B C6B C1B -2.1(8) . .
C7B C5B C6B C1B -178.1(5) . .
C4B C5B C7B C1C -96.1(6) . .
C6B C5B C7B C1C 79.9(7) . .
C2C C1C C7B C5B 75.8(6) . .
C6C C1C C7B C5B -102.4(6) . .
C3D C2D C1D C6D -0.8(7) . .
C3D C2D C1D C7C -179.6(5) . .
O4D C6D C1D C2D 179.8(4) . .
C5D C6D C1D C2D -0.5(7) . .
O4D C6D C1D C7C -1.3(8) . .
C5D C6D C1D C7C 178.3(5) . .
C2C C1C C6C O4C 178.5(5) . .
C7B C1C C6C O4C -3.3(8) . .
C2C C1C C6C C5C -2.6(8) . .
C7B C1C C6C C5C 175.6(5) . .
C2D C1D C7C C5C 103.5(6) . .
C6D C1D C7C C5C -75.3(8) . .
C6C C1C C2C C3C -0.3(8) . .
C7B C1C C2C C3C -178.6(5) . .
C1C C2C C3C C4C 2.0(8) . .
C1C C2C C3C S1C -176.0(4) . .
C5C C4C C3C C2C -0.7(8) . .
C5C C4C C3C S1C 177.3(4) . .
O1C S1C C3C C2C 6.5(7) . .
O3C S1C C3C C2C 133.2(5) . .
O6C S1C C3C C2C -138.0(7) . .
O2C S1C C3C C2C -114.9(5) . .
O5C S1C C3C C2C 98.6(6) . .
O7C S1C C3C C2C -11.9(8) . .
O1C S1C C3C C4C -171.5(7) . .
O3C S1C C3C C4C -44.8(6) . .
O6C S1C C3C C4C 44.0(8) . .
O2C S1C C3C C4C 67.1(5) . .
O5C S1C C3C C4C -79.4(6) . .
O7C S1C C3C C4C 170.1(7) . .
C3C C4C C5C C6C -2.2(8) . .
C3C C4C C5C C7C 178.5(5) . .
O4C C6C C5C C4C -177.2(5) . .
C1C C6C C5C C4C 3.8(8) . .
O4C C6C C5C C7C 2.1(7) . .
C1C C6C C5C C7C -176.9(5) . .
C1D C7C C5C C4C -84.4(7) . .
C1D C7C C5C C6C 96.3(7) . .
C1D1 C2D1 C3D1 C4D1 0.2(7) . .
C1D1 C2D1 C3D1 S1D1 174.2(3) . .
C5D1 C4D1 C3D1 C2D1 1.0(7) . .
C5D1 C4D1 C3D1 S1D1 -173.3(3) . .
O3D1 S1D1 C3D1 C2D1 145.1(4) . .
O1D1 S1D1 C3D1 C2D1 23.6(4) . .
O2D1 S1D1 C3D1 C2D1 -96.5(4) . .
O3D1 S1D1 C3D1 C4D1 -40.7(4) . .
O1D1 S1D1 C3D1 C4D1 -162.2(3) . .
O2D1 S1D1 C3D1 C4D1 77.7(4) . .
C5B C4B C3B C2B 1.1(7) . .
C5B C4B C3B S1B -175.8(4) . .
C1B C2B C3B C4B -1.4(7) . .
C1B C2B C3B S1B 175.6(4) . .
O3B S1B C3B C4B -12.8(5) . .
O1B S1B C3B C4B -135.4(4) . .
O2B S1B C3B C4B 106.8(4) . .
O3B S1B C3B C2B 170.3(4) . .
O1B S1B C3B C2B 47.7(4) . .
O2B S1B C3B C2B -70.1(4) . .
C1A C2A C3A C4A 1.3(7) . .
C1A C2A C3A S1A -178.3(4) . .
C5A C4A C3A C2A -2.3(7) . .
C5A C4A C3A S1A 177.3(4) . .
O1A S1A C3A C2A -23.8(5) . .
O3A S1A C3A C2A 97.2(4) . .
O2A S1A C3A C2A -143.9(4) 2_666 .
O1A S1A C3A C4A 156.6(4) . .
O3A S1A C3A C4A -82.4(4) . .
O2A S1A C3A C4A 36.5(5) 2_666 .
C1A1 C2A1 C3A1 C4A1 1.0(8) . .
C1A1 C2A1 C3A1 S1A1 -177.0(4) . .
C5A1 C4A1 C3A1 C2A1 -2.4(8) . .
C5A1 C4A1 C3A1 S1A1 175.7(4) . .
O2A1 S1A1 C3A1 C2A1 -26.7(5) . .
O1A1 S1A1 C3A1 C2A1 94.0(4) . .
O3A1 S1A1 C3A1 C2A1 -147.8(4) . .
O2A1 S1A1 C3A1 C4A1 155.3(4) . .
O1A1 S1A1 C3A1 C4A1 -84.1(4) . .
O3A1 S1A1 C3A1 C4A1 34.1(5) . .
C1D C2D C3D C4D 0.8(7) . .
C1D C2D C3D S1D 175.9(4) . .
C5D C4D C3D C2D 0.4(7) . .
C5D C4D C3D S1D -174.7(3) . .
O3D S1D C3D C2D 147.4(4) . .
O2D S1D C3D C2D -93.6(4) . .
O1D S1D C3D C2D 26.5(4) . .
O3D S1D C3D C4D -37.5(4) . .
O2D S1D C3D C4D 81.5(4) . .
O1D S1D C3D C4D -158.4(3) . .
C5B1 C4B1 C3B1 C2B1 -0.8(7) . .
C5B1 C4B1 C3B1 S1B1 -177.8(4) . .
C1B1 C2B1 C3B1 C4B1 -0.5(7) . .
C1B1 C2B1 C3B1 S1B1 176.7(4) . .
O3B1 S1B1 C3B1 C4B1 -9.7(5) . .
O1B1 S1B1 C3B1 C4B1 -131.8(4) . .
O2B1 S1B1 C3B1 C4B1 109.9(4) . .
O3B1 S1B1 C3B1 C2B1 173.2(4) . .
O1B1 S1B1 C3B1 C2B1 51.1(4) . .
O2B1 S1B1 C3B1 C2B1 -67.2(4) . .
C5X N1X C1X C2X -0.7(8) . .
N1X C1X C2X C3X -0.8(8) . .
C1X C2X C3X C4X 1.5(8) . .
C1X C2X C3X C6X -175.5(5) . .
C2X C3X C4X C5X -0.7(8) . .
C6X C3X C4X C5X 176.2(5) . .
C1X N1X C5X C4X 1.5(8) . .
C3X C4X C5X N1X -0.7(9) . .
C2X C3X C6X C7X 85.1(7) . .
C4X C3X C6X C7X -91.7(7) . .
C3X C6X C7X C8X -178.0(5) . .
C6X C7X C8X C9X 93.4(7) . .
C6X C7X C8X C12X -83.9(6) . .
C12X C8X C9X C10X -3.2(8) . .
C7X C8X C9X C10X 179.5(5) . .
C8X C9X C10X N2X 2.3(8) . .
N2X C11X C12X C8X -0.9(8) . .
C9X C8X C12X C11X 2.4(8) . .
C7X C8X C12X C11X 179.9(5) . .
C9X C10X N2X C11X -0.8(8) . .
C12X C11X N2X C10X 0.1(8) . .
C5Y N1Y C1Y C2Y 0.0(9) . .
N1Y C1Y C2Y C3Y -1.1(9) . .
C1Y C2Y C3Y C4Y 0.7(9) . .
C1Y C2Y C3Y C6Y -180.0(6) . .
C2Y C3Y C4Y C5Y 0.7(9) . .
C6Y C3Y C4Y C5Y -178.6(6) . .
C1Y N1Y C5Y C4Y 1.5(9) . .
C3Y C4Y C5Y N1Y -1.8(9) . .
C4Y C3Y C6Y C7Y -90.4(7) . .
C2Y C3Y C6Y C7Y 90.3(7) . .
C3Y C6Y C7Y C8Y 176.5(5) . .
C6Y C7Y C8Y C12Y -85.2(7) . .
C6Y C7Y C8Y C9Y 91.1(7) . .
C12Y C8Y C9Y C10Y 1.9(9) . .
C7Y C8Y C9Y C10Y -174.5(6) . .
C11Y N2Y C10Y C9Y -3.0(8) . .
C8Y C9Y C10Y N2Y 0.2(9) . .
C10Y N2Y C11Y C12Y 3.6(8) . .
N2Y C11Y C12Y C8Y -1.3(8) . .
C9Y C8Y C12Y C11Y -1.3(8) . .
C7Y C8Y C12Y C11Y 175.1(5) . .
C5Z N1Z C1Z C2Z -1.6(18) . .
N1Z C1Z C2Z C3Z 0.4(17) . .
C1Z C2Z C3Z C4Z 1.5(18) . .
C1Z C2Z C3Z C6Z 174.3(10) . .
C2Z C3Z C4Z C5Z -2.1(19) . .
C6Z C3Z C4Z C5Z -175.0(11) . .
C1Z N1Z C5Z C4Z 1.0(18) . .
C3Z C4Z C5Z N1Z 0.9(18) . .
C4Z C3Z C6Z C6Z 96.0(17) . 2_556
C2Z C3Z C6Z C6Z -76.9(16) . 2_556
C5V N1V C1V C2V -1.0(19) . .
N1V C1V C2V C3V 0(2) . .
C1V C2V C3V C4V 1.6(18) . .
C1V C2V C3V C6V -174.5(11) . .
C2V C3V C4V C5V -1.5(16) . .
C6V C3V C4V C5V 174.6(9) . .
C1V N1V C5V C4V 1.1(16) . .
C3V C4V C5V N1V 0.2(16) . .
C2V C3V C6V C6V 76.7(16) . 2_565
C4V C3V C6V C6V -99.3(15) . 2_565
